data_7202490
loop_
_publ_author_name
'Andr\'es E. Goeta'
'Judith A. K. Howard'
'Andrew K. Hughes'
'Dermot O'Hare'
'Royston C. B. Copley'

_publ_section_title
;
 Structural?magnetic correlations on the first dinuclear spin crossover
 d4 system
;
_journal_issue 5
_journal_name_full 'Journal of Materials Chemistry'
_journal_page_first 485
_journal_paper_doi 10.1039/b612121g
_journal_volume 17
_journal_year 2007
_chemical_formula_sum 'C20 H30 Cr2 F6 P5 Sb'
_chemical_formula_weight 765.04
_chemical_name_systematic
;
\m~2~-\h^5^,\h^5^-cyclopentaphosphole)-bis
((\h^5^-pentamethyl-cyclopentadienyl)-chromium)
hexafluoroantimonate
;
_space_group_IT_number 70
_symmetry_cell_setting orthorhombic
_symmetry_space_group_name_Hall '-F 2uv 2vw'
_symmetry_space_group_name_H-M 'F d d d :2'
_atom_sites_solution_hydrogens geom
_atom_sites_solution_primary direct
_atom_sites_solution_secondary difmap
_audit_creation_method SHELXL-97
_cell_angle_alpha 90.00
_cell_angle_beta 90.00
_cell_angle_gamma 90.00
_cell_formula_units_Z 32
_cell_length_a 21.3887(6)
_cell_length_b 29.4302(8)
_cell_length_c 35.9890(10)
_cell_measurement_reflns_used 9763
_cell_measurement_temperature 210(2)
_cell_measurement_theta_max 30.40
_cell_measurement_theta_min 2.21
_cell_volume 22654.1(11)
_computing_cell_refinement 'SMART V5.625 (Bruker, 2003)'
_computing_data_collection 'SMART V5.625 (Bruker, 2003)'
_computing_data_reduction 'SAINT V6.28A (Bruker, 2003)'
_computing_molecular_graphics 'SHELXTL V6.12(Bruker, 2001)'
_computing_structure_refinement 'SHELXL-97 (Sheldrick, 1997)'
_computing_structure_solution 'SHELXS-97 (Sheldrick, 1990)'
_diffrn_ambient_temperature 210(2)
_diffrn_measured_fraction_theta_full 0.970
_diffrn_measured_fraction_theta_max 0.970
_diffrn_measurement_device_type 'Bruker APEX CCD Diffractometer'
_diffrn_measurement_method '\w scans'
_diffrn_radiation_monochromator graphite
_diffrn_radiation_source 'Bede Microsource X-ray Generator'
_diffrn_radiation_type MoK\a
_diffrn_radiation_wavelength 0.71073
_diffrn_reflns_av_R_equivalents 0.0197
_diffrn_reflns_av_sigmaI/netI 0.0165
_diffrn_reflns_limit_h_max 29
_diffrn_reflns_limit_h_min -30
_diffrn_reflns_limit_k_max 41
_diffrn_reflns_limit_k_min -41
_diffrn_reflns_limit_l_max 51
_diffrn_reflns_limit_l_min -46
_diffrn_reflns_number 42851
_diffrn_reflns_theta_full 30.47
_diffrn_reflns_theta_max 30.47
_diffrn_reflns_theta_min 1.31
_diffrn_standards_decay_% 0
_diffrn_standards_number 0
_exptl_absorpt_coefficient_mu 2.032
_exptl_absorpt_correction_T_max 0.616
_exptl_absorpt_correction_T_min 0.397
_exptl_absorpt_correction_type integration
_exptl_absorpt_process_details 'XPREP in SHELXTL'
_exptl_crystal_colour 'dark green'
_exptl_crystal_density_diffrn 1.794
_exptl_crystal_density_method 'not measured'
_exptl_crystal_description 'irregular block'
_exptl_crystal_F_000 12096
_exptl_crystal_size_max 0.60
_exptl_crystal_size_mid 0.52
_exptl_crystal_size_min 0.40
_refine_diff_density_max 0.907
_refine_diff_density_min -0.534
_refine_diff_density_rms 0.089
_refine_ls_extinction_method none
_refine_ls_goodness_of_fit_ref 1.067
_refine_ls_hydrogen_treatment constr
_refine_ls_matrix_type full
_refine_ls_number_parameters 404
_refine_ls_number_reflns 8360
_refine_ls_number_restraints 90
_refine_ls_restrained_S_all 1.064
_refine_ls_R_factor_all 0.0418
_refine_ls_R_factor_gt 0.0302
_refine_ls_shift/su_max 0.001
_refine_ls_shift/su_mean 0.000
_refine_ls_structure_factor_coef Fsqd
_refine_ls_weighting_details 'calc w=1/[\s^2^(Fo^2^)+(0.0494P)^2^+51.2065P] where P=(Fo^2^+2Fc^2^)/3'
_refine_ls_weighting_scheme calc
_refine_ls_wR_factor_gt 0.0809
_refine_ls_wR_factor_ref 0.0938
_reflns_number_gt 6772
_reflns_number_total 8360
_reflns_threshold_expression >2sigma(I)
_cod_data_source_file b612121g.txt
_cod_data_source_block 210k
_cod_original_sg_symbol_H-M Fddd
_cod_database_code 7202490

loop_
_symmetry_equiv_pos_as_xyz
'x, y, z'
'-x+3/4, -y+3/4, z'
'-x+3/4, y, -z+3/4'
'x, -y+3/4, -z+3/4'
'x, y+1/2, z+1/2'
'-x+3/4, -y+5/4, z+1/2'
'-x+3/4, y+1/2, -z+5/4'
'x, -y+5/4, -z+5/4'
'x+1/2, y, z+1/2'
'-x+5/4, -y+3/4, z+1/2'
'-x+5/4, y, -z+5/4'
'x+1/2, -y+3/4, -z+5/4'
'x+1/2, y+1/2, z'
'-x+5/4, -y+5/4, z'
'-x+5/4, y+1/2, -z+3/4'
'x+1/2, -y+5/4, -z+3/4'
'-x, -y, -z'
'x-3/4, y-3/4, -z'
'x-3/4, -y, z-3/4'
'-x, y-3/4, z-3/4'
'-x, -y+1/2, -z+1/2'
'x-3/4, y-1/4, -z+1/2'
'x-3/4, -y+1/2, z-1/4'
'-x, y-1/4, z-1/4'
'-x+1/2, -y, -z+1/2'
'x-1/4, y-3/4, -z+1/2'
'x-1/4, -y, z-1/4'
'-x+1/2, y-3/4, z-1/4'
'-x+1/2, -y+1/2, -z'
'x-1/4, y-1/4, -z'
'x-1/4, -y+1/2, z-3/4'
'-x+1/2, y-1/4, z-3/4'

loop_
_atom_site_label
_atom_site_type_symbol
_atom_site_fract_x
_atom_site_fract_y
_atom_site_fract_z
_atom_site_U_iso_or_equiv
_atom_site_adp_type
_atom_site_occupancy
_atom_site_symmetry_multiplicity
_atom_site_calc_flag
_atom_site_refinement_flags
_atom_site_disorder_assembly
_atom_site_disorder_group
Sb1 Sb 0.6250 0.1250 0.009910(7) 0.04355(7) Uani 1 2 d S . .
F1A F 0.6885(3) 0.1037(3) -0.0166(3) 0.149(3) Uani 0.50 1 d P A 1
F2A F 0.5536(3) 0.1390(3) 0.0344(3) 0.149(3) Uani 0.50 1 d P A 1
F1B F 0.6710(5) 0.1187(2) -0.03368(19) 0.139(3) Uani 0.50 1 d P A 2
F2B F 0.5874(4) 0.1420(2) 0.05366(17) 0.139(3) Uani 0.50 1 d P A 2
F3 F 0.59484(15) 0.06589(8) 0.01000(9) 0.1098(9) Uani 1 1 d . A .
Sb2 Sb 0.1250 0.239723(10) 0.1250 0.04802(7) Uani 1 2 d S . .
F4 F 0.18527(12) 0.28502(9) 0.12113(8) 0.1078(9) Uani 1 1 d . . .
F5 F 0.11803(13) 0.23863(9) 0.07328(6) 0.0925(8) Uani 1 1 d . . .
F6 F 0.18671(9) 0.19499(8) 0.12250(6) 0.0758(6) Uani 1 1 d . . .
C1 C 0.13919(10) 0.37001(7) 0.01276(6) 0.0324(4) Uani 1 1 d . B .
C2 C 0.19761(10) 0.34911(7) 0.00452(6) 0.0341(4) Uani 1 1 d . B .
C3 C 0.22735(10) 0.37469(8) -0.02418(6) 0.0367(5) Uani 1 1 d . B .
C4 C 0.18748(11) 0.41175(8) -0.03335(6) 0.0365(4) Uani 1 1 d . B .
C5 C 0.13320(9) 0.40876(7) -0.01072(6) 0.0324(4) Uani 1 1 d . B .
C6 C 0.09130(13) 0.35252(9) 0.03952(8) 0.0487(6) Uani 1 1 d . . .
H6A H 0.0650 0.3303 0.0271 0.073 Uiso 1 1 calc R . .
H6B H 0.0658 0.3776 0.0483 0.073 Uiso 1 1 calc R . .
H6C H 0.1121 0.3383 0.0604 0.073 Uiso 1 1 calc R . .
C7 C 0.22160(14) 0.30608(8) 0.02156(8) 0.0530(7) Uani 1 1 d . . .
H7A H 0.1981 0.2805 0.0119 0.079 Uiso 1 1 calc R . .
H7B H 0.2168 0.3075 0.0483 0.079 Uiso 1 1 calc R . .
H7C H 0.2655 0.3024 0.0154 0.079 Uiso 1 1 calc R . .
C8 C 0.28846(12) 0.36362(12) -0.04257(8) 0.0571(7) Uani 1 1 d . . .
H8A H 0.2811 0.3438 -0.0636 0.086 Uiso 1 1 calc R . .
H8B H 0.3157 0.3485 -0.0249 0.086 Uiso 1 1 calc R . .
H8C H 0.3082 0.3914 -0.0510 0.086 Uiso 1 1 calc R . .
C9 C 0.19777(16) 0.44612(12) -0.06322(8) 0.0612(8) Uani 1 1 d . . .
H9A H 0.1753 0.4371 -0.0854 0.092 Uiso 1 1 calc R . .
H9B H 0.2421 0.4482 -0.0687 0.092 Uiso 1 1 calc R . .
H9C H 0.1827 0.4755 -0.0549 0.092 Uiso 1 1 calc R . .
C10 C 0.07726(12) 0.43910(9) -0.01319(8) 0.0484(6) Uani 1 1 d . . .
H10A H 0.0518 0.4302 -0.0343 0.073 Uiso 1 1 calc R . .
H10B H 0.0908 0.4703 -0.0163 0.073 Uiso 1 1 calc R . .
H10C H 0.0529 0.4365 0.0094 0.073 Uiso 1 1 calc R . .
Cr1 Cr 0.215698(14) 0.418159(10) 0.025184(9) 0.02647(7) Uani 1 1 d . . .
P11 P 0.1861(12) 0.4359(8) 0.0874(5) 0.072(6) Uani 0.25 1 d PU B 1
P21 P 0.2713(8) 0.3981(4) 0.0815(5) 0.060(5) Uani 0.25 1 d PU B 1
P31 P 0.3230(6) 0.4315(7) 0.0379(5) 0.059(5) Uani 0.25 1 d PU B 1
P41 P 0.2755(9) 0.4892(6) 0.0206(5) 0.068(5) Uani 0.25 1 d PU B 1
P51 P 0.1900(7) 0.4919(6) 0.0509(6) 0.068(6) Uani 0.25 1 d PU B 1
P1 P 0.1987(5) 0.4234(3) 0.0919(3) 0.056(2) Uani 0.50 1 d PU B 2
P2 P 0.2891(4) 0.3967(2) 0.0732(2) 0.051(2) Uani 0.50 1 d PU B 2
P3 P 0.3252(5) 0.4421(4) 0.0307(3) 0.054(2) Uani 0.50 1 d PU B 2
P4 P 0.2559(4) 0.4952(2) 0.0216(2) 0.0523(19) Uani 0.50 1 d PU B 2
P5 P 0.1790(3) 0.4843(4) 0.0597(3) 0.057(3) Uani 0.50 1 d PU B 2
P12 P 0.2223(6) 0.4079(4) 0.0928(2) 0.066(4) Uani 0.25 1 d PU B 3
P22 P 0.3117(5) 0.4047(3) 0.0608(4) 0.067(3) Uani 0.25 1 d PU B 3
P32 P 0.3148(5) 0.4607(4) 0.0228(2) 0.069(3) Uani 0.25 1 d PU B 3
P42 P 0.2289(6) 0.5000(3) 0.0294(3) 0.066(3) Uani 0.25 1 d PU B 3
P52 P 0.1723(4) 0.4687(4) 0.0725(3) 0.064(3) Uani 0.25 1 d PU B 3
Cr2 Cr 0.283271(14) 0.478202(10) 0.086490(9) 0.02626(7) Uani 1 1 d . . .
C11 C 0.29480(11) 0.49158(7) 0.14618(6) 0.0350(4) Uani 1 1 d . B .
C12 C 0.35437(11) 0.48055(7) 0.13108(6) 0.0362(4) Uani 1 1 d . B .
C13 C 0.36888(9) 0.51419(8) 0.10400(6) 0.0346(4) Uani 1 1 d . B .
C14 C 0.31860(10) 0.54582(7) 0.10257(6) 0.0308(4) Uani 1 1 d . B .
C15 C 0.27253(9) 0.53182(7) 0.12875(6) 0.0313(4) Uani 1 1 d . B .
C16 C 0.26235(16) 0.46629(10) 0.17687(7) 0.0578(8) Uani 1 1 d . . .
H16A H 0.2766 0.4777 0.2007 0.087 Uiso 1 1 calc R B .
H16B H 0.2720 0.4342 0.1750 0.087 Uiso 1 1 calc R . .
H16C H 0.2175 0.4707 0.1747 0.087 Uiso 1 1 calc R . .
C17 C 0.39605(16) 0.44246(10) 0.14322(10) 0.0645(9) Uani 1 1 d . . .
H17A H 0.4223 0.4527 0.1635 0.097 Uiso 1 1 calc R B .
H17B H 0.4221 0.4330 0.1226 0.097 Uiso 1 1 calc R . .
H17C H 0.3707 0.4170 0.1514 0.097 Uiso 1 1 calc R . .
C18 C 0.42840(12) 0.51797(12) 0.08220(8) 0.0577(8) Uani 1 1 d . . .
H18A H 0.4567 0.5387 0.0947 0.087 Uiso 1 1 calc R B .
H18B H 0.4192 0.5294 0.0575 0.087 Uiso 1 1 calc R . .
H18C H 0.4477 0.4883 0.0802 0.087 Uiso 1 1 calc R . .
C19 C 0.31733(14) 0.58762(8) 0.07903(8) 0.0492(6) Uani 1 1 d . . .
H19A H 0.3370 0.6125 0.0923 0.074 Uiso 1 1 calc R B .
H19B H 0.2743 0.5956 0.0734 0.074 Uiso 1 1 calc R . .
H19C H 0.3398 0.5820 0.0561 0.074 Uiso 1 1 calc R . .
C20 C 0.21318(11) 0.55620(9) 0.13773(8) 0.0478(6) Uani 1 1 d . . .
H20A H 0.2205 0.5773 0.1579 0.072 Uiso 1 1 calc R B .
H20B H 0.1816 0.5344 0.1451 0.072 Uiso 1 1 calc R . .
H20C H 0.1989 0.5727 0.1160 0.072 Uiso 1 1 calc R . .

loop_
_atom_site_aniso_label
_atom_site_aniso_U_11
_atom_site_aniso_U_22
_atom_site_aniso_U_33
_atom_site_aniso_U_23
_atom_site_aniso_U_13
_atom_site_aniso_U_12
Sb1 0.03556(11) 0.05368(14) 0.04142(13) 0.000 0.000 0.00408(9)
F1A 0.092(3) 0.148(5) 0.208(7) -0.042(4) 0.091(4) 0.014(3)
F2A 0.092(3) 0.148(5) 0.208(7) -0.042(4) 0.091(4) 0.014(3)
F1B 0.236(7) 0.097(3) 0.085(3) -0.011(2) 0.098(4) -0.019(4)
F2B 0.236(7) 0.097(3) 0.085(3) -0.011(2) 0.098(4) -0.019(4)
F3 0.132(2) 0.0656(14) 0.132(2) 0.0136(14) -0.0353(19) -0.0280(15)
Sb2 0.03956(12) 0.05683(15) 0.04767(14) 0.000 0.00815(10) 0.000
F4 0.0885(17) 0.0932(17) 0.142(2) -0.0297(16) 0.0271(16) -0.0435(14)
F5 0.122(2) 0.1074(18) 0.0482(11) 0.0206(11) -0.0008(12) -0.0219(15)
F6 0.0584(11) 0.0899(14) 0.0790(13) -0.0217(11) 0.0009(9) 0.0206(10)
C1 0.0325(9) 0.0321(9) 0.0325(10) -0.0043(8) -0.0036(8) -0.0010(7)
C2 0.0370(10) 0.0303(9) 0.0351(11) -0.0087(8) -0.0076(8) 0.0064(8)
C3 0.0314(9) 0.0484(12) 0.0303(10) -0.0135(9) -0.0022(8) 0.0052(9)
C4 0.0378(10) 0.0457(12) 0.0260(10) 0.0007(8) -0.0048(8) -0.0007(9)
C5 0.0303(9) 0.0345(9) 0.0323(10) -0.0032(8) -0.0078(8) 0.0046(7)
C6 0.0475(13) 0.0506(14) 0.0482(14) -0.0009(11) 0.0071(11) -0.0128(11)
C7 0.0675(17) 0.0318(11) 0.0596(17) -0.0049(11) -0.0187(14) 0.0146(11)
C8 0.0383(12) 0.083(2) 0.0504(16) -0.0275(15) 0.0050(11) 0.0070(13)
C9 0.0717(19) 0.076(2) 0.0360(13) 0.0203(13) -0.0078(13) -0.0093(16)
C10 0.0403(12) 0.0509(14) 0.0540(15) -0.0065(12) -0.0153(11) 0.0171(10)
Cr1 0.02648(14) 0.02750(14) 0.02544(15) -0.00096(11) -0.00204(11) 0.00353(11)
P11 0.056(8) 0.126(16) 0.033(7) -0.024(8) 0.013(6) -0.051(10)
P21 0.107(12) 0.023(2) 0.051(7) 0.000(3) -0.043(7) 0.001(5)
P31 0.022(2) 0.085(11) 0.070(10) -0.047(8) 0.010(4) -0.007(4)
P41 0.097(12) 0.073(9) 0.034(2) 0.016(5) -0.019(6) -0.047(8)
P51 0.056(8) 0.053(5) 0.096(12) -0.040(7) -0.044(8) 0.036(6)
P1 0.066(6) 0.076(5) 0.027(2) -0.001(3) 0.004(3) -0.041(4)
P2 0.066(4) 0.0329(11) 0.055(5) -0.0091(19) -0.034(3) 0.019(2)
P3 0.0357(14) 0.081(5) 0.045(3) -0.027(3) 0.0178(15) -0.0209(19)
P4 0.076(5) 0.0359(17) 0.0445(18) 0.0147(13) -0.025(3) -0.015(3)
P5 0.030(2) 0.074(4) 0.069(5) -0.039(3) -0.008(2) 0.016(2)
P12 0.114(10) 0.054(5) 0.031(2) 0.006(3) -0.017(5) -0.046(5)
P22 0.051(4) 0.065(6) 0.086(7) -0.045(5) -0.039(4) 0.036(4)
P32 0.071(6) 0.104(8) 0.034(3) -0.018(4) 0.012(3) -0.048(5)
P42 0.091(8) 0.0302(16) 0.076(7) 0.001(3) -0.054(5) 0.004(4)
P52 0.0251(16) 0.099(8) 0.067(7) -0.053(5) 0.002(4) 0.001(5)
Cr2 0.02610(14) 0.02664(14) 0.02606(15) -0.00173(11) -0.00012(11) 0.00009(11)
C11 0.0441(11) 0.0356(10) 0.0253(9) -0.0002(8) -0.0026(8) -0.0114(9)
C12 0.0391(10) 0.0329(10) 0.0365(11) -0.0049(8) -0.0121(9) 0.0006(8)
C13 0.0283(9) 0.0407(11) 0.0348(11) -0.0101(9) 0.0011(8) -0.0045(8)
C14 0.0337(9) 0.0287(9) 0.0298(9) -0.0016(7) 0.0018(8) -0.0058(7)
C15 0.0304(9) 0.0322(9) 0.0312(10) -0.0072(8) 0.0044(8) -0.0039(7)
C16 0.081(2) 0.0621(17) 0.0305(12) 0.0069(11) -0.0022(12) -0.0348(15)
C17 0.0724(19) 0.0439(14) 0.077(2) -0.0119(14) -0.0411(17) 0.0171(13)
C18 0.0324(11) 0.084(2) 0.0569(17) -0.0226(15) 0.0111(11) -0.0118(12)
C19 0.0691(17) 0.0338(11) 0.0446(13) 0.0081(10) -0.0033(12) -0.0122(11)
C20 0.0356(11) 0.0496(13) 0.0583(15) -0.0233(12) 0.0085(11) 0.0016(10)

loop_
_atom_type_symbol
_atom_type_description
_atom_type_scat_dispersion_real
_atom_type_scat_dispersion_imag
_atom_type_scat_source
C C 0.0033 0.0016 'International Tables Vol C Tables 4.2.6.8 and 6.1.1.4'
H H 0.0000 0.0000 'International Tables Vol C Tables 4.2.6.8 and 6.1.1.4'
F F 0.0171 0.0103 'International Tables Vol C Tables 4.2.6.8 and 6.1.1.4'
P P 0.1023 0.0942 'International Tables Vol C Tables 4.2.6.8 and 6.1.1.4'
Cr Cr 0.3209 0.6236 'International Tables Vol C Tables 4.2.6.8 and 6.1.1.4'
Sb Sb -0.5866 1.5461 'International Tables Vol C Tables 4.2.6.8 and 6.1.1.4'

loop_
_geom_angle_atom_site_label_1
_geom_angle_atom_site_label_2
_geom_angle_atom_site_label_3
_geom_angle
_geom_angle_site_symmetry_1
_geom_angle_site_symmetry_3
_geom_angle_publ_flag
F1A Sb1 F1A 114.9(7) 14_545 . ?
F1A Sb1 F2A 62.4(5) 14_545 . ?
F1A Sb1 F2A 171.1(4) . . ?
F1A Sb1 F2A 171.1(4) 14_545 14_545 ?
F1A Sb1 F2A 62.4(5) . 14_545 ?
F2A Sb1 F2A 121.7(7) . 14_545 ?
F1A Sb1 F2B 153.2(5) 14_545 14_545 ?
F1A Sb1 F2B 91.7(4) . 14_545 ?
F2A Sb1 F2B 90.8(5) . 14_545 ?
F2A Sb1 F2B 32.0(4) 14_545 14_545 ?
F1A Sb1 F2B 91.7(4) 14_545 . ?
F1A Sb1 F2B 153.1(5) . . ?
F2A Sb1 F2B 32.0(4) . . ?
F2A Sb1 F2B 90.8(5) 14_545 . ?
F2B Sb1 F2B 62.1(6) 14_545 . ?
F1A Sb1 F3 93.8(3) 14_545 . ?
F1A Sb1 F3 86.3(3) . . ?
F2A Sb1 F3 85.4(3) . . ?
F2A Sb1 F3 94.5(3) 14_545 . ?
F2B Sb1 F3 84.0(2) 14_545 . ?
F2B Sb1 F3 95.8(2) . . ?
F1A Sb1 F3 86.3(3) 14_545 14_545 ?
F1A Sb1 F3 93.8(3) . 14_545 ?
F2A Sb1 F3 94.5(3) . 14_545 ?
F2A Sb1 F3 85.4(3) 14_545 14_545 ?
F2B Sb1 F3 95.8(2) 14_545 14_545 ?
F2B Sb1 F3 84.0(2) . 14_545 ?
F3 Sb1 F3 179.80(19) . 14_545 ?
F1A Sb1 F1B 89.2(5) 14_545 . ?
F1A Sb1 F1B 26.7(4) . . ?
F2A Sb1 F1B 151.5(5) . . ?
F2A Sb1 F1B 86.7(4) 14_545 . ?
F2B Sb1 F1B 117.6(5) 14_545 . ?
F2B Sb1 F1B 168.8(4) . . ?
F3 Sb1 F1B 95.3(3) . . ?
F3 Sb1 F1B 84.9(2) 14_545 . ?
F1A Sb1 F1B 26.7(4) 14_545 14_545 ?
F1A Sb1 F1B 89.2(5) . 14_545 ?
F2A Sb1 F1B 86.7(4) . 14_545 ?
F2A Sb1 F1B 151.5(5) 14_545 14_545 ?
F2B Sb1 F1B 168.8(4) 14_545 14_545 ?
F2B Sb1 F1B 117.6(5) . 14_545 ?
F3 Sb1 F1B 84.9(2) . 14_545 ?
F3 Sb1 F1B 95.3(3) 14_545 14_545 ?
F1B Sb1 F1B 65.1(6) . 14_545 ?
F4 Sb2 F4 88.41(18) 11_454 . ?
F4 Sb2 F6 90.68(12) 11_454 11_454 ?
F4 Sb2 F6 178.14(12) . 11_454 ?
F4 Sb2 F6 178.15(13) 11_454 . ?
F4 Sb2 F6 90.68(12) . . ?
F6 Sb2 F6 90.28(14) 11_454 . ?
F4 Sb2 F5 89.60(12) 11_454 11_454 ?
F4 Sb2 F5 91.81(13) . 11_454 ?
F6 Sb2 F5 89.80(11) 11_454 11_454 ?
F6 Sb2 F5 88.82(10) . 11_454 ?
F4 Sb2 F5 91.82(13) 11_454 . ?
F4 Sb2 F5 89.60(12) . . ?
F6 Sb2 F5 88.82(10) 11_454 . ?
F6 Sb2 F5 89.79(11) . . ?
F5 Sb2 F5 178.03(16) 11_454 . ?
C2 C1 C5 107.52(19) . . ?
C2 C1 C6 125.9(2) . . ?
C5 C1 C6 126.5(2) . . ?
C2 C1 Cr1 70.69(12) . . ?
C5 C1 Cr1 70.93(12) . . ?
C6 C1 Cr1 126.65(16) . . ?
C1 C2 C3 108.29(19) . . ?
C1 C2 C7 125.5(2) . . ?
C3 C2 C7 126.1(2) . . ?
C1 C2 Cr1 71.62(11) . . ?
C3 C2 Cr1 71.27(12) . . ?
C7 C2 Cr1 125.66(16) . . ?
C4 C3 C2 107.75(19) . . ?
C4 C3 C8 125.9(2) . . ?
C2 C3 C8 126.3(2) . . ?
C4 C3 Cr1 70.99(12) . . ?
C2 C3 Cr1 70.88(12) . . ?
C8 C3 Cr1 125.45(16) . . ?
C5 C4 C3 108.0(2) . . ?
C5 C4 C9 125.1(2) . . ?
C3 C4 C9 126.7(2) . . ?
C5 C4 Cr1 71.36(12) . . ?
C3 C4 Cr1 71.29(12) . . ?
C9 C4 Cr1 126.24(18) . . ?
C4 C5 C1 108.42(18) . . ?
C4 C5 C10 125.6(2) . . ?
C1 C5 C10 125.8(2) . . ?
C4 C5 Cr1 70.99(12) . . ?
C1 C5 Cr1 71.40(11) . . ?
C10 C5 Cr1 126.90(16) . . ?
C1 C6 H6A 109.5 . . ?
C1 C6 H6B 109.5 . . ?
H6A C6 H6B 109.5 . . ?
C1 C6 H6C 109.5 . . ?
H6A C6 H6C 109.5 . . ?
H6B C6 H6C 109.5 . . ?
C2 C7 H7A 109.5 . . ?
C2 C7 H7B 109.5 . . ?
H7A C7 H7B 109.5 . . ?
C2 C7 H7C 109.5 . . ?
H7A C7 H7C 109.5 . . ?
H7B C7 H7C 109.5 . . ?
C3 C8 H8A 109.5 . . ?
C3 C8 H8B 109.5 . . ?
H8A C8 H8B 109.5 . . ?
C3 C8 H8C 109.5 . . ?
H8A C8 H8C 109.5 . . ?
H8B C8 H8C 109.5 . . ?
C4 C9 H9A 109.5 . . ?
C4 C9 H9B 109.5 . . ?
H9A C9 H9B 109.5 . . ?
C4 C9 H9C 109.5 . . ?
H9A C9 H9C 109.5 . . ?
H9B C9 H9C 109.5 . . ?
C5 C10 H10A 109.5 . . ?
C5 C10 H10B 109.5 . . ?
H10A C10 H10B 109.5 . . ?
C5 C10 H10C 109.5 . . ?
H10A C10 H10C 109.5 . . ?
H10B C10 H10C 109.5 . . ?
C2 Cr1 C4 63.15(8) . . ?
C2 Cr1 C3 37.85(9) . . ?
C4 Cr1 C3 37.72(9) . . ?
C2 Cr1 C5 62.93(8) . . ?
C4 Cr1 C5 37.64(8) . . ?
C3 Cr1 C5 62.94(8) . . ?
C2 Cr1 C1 37.69(8) . . ?
C4 Cr1 C1 63.14(8) . . ?
C3 Cr1 C1 63.15(8) . . ?
C5 Cr1 C1 37.67(8) . . ?
C2 Cr1 P31 112.8(5) . . ?
C4 Cr1 P31 117.7(4) . . ?
C3 Cr1 P31 98.2(4) . . ?
C5 Cr1 P31 155.3(4) . . ?
C1 Cr1 P31 149.4(5) . . ?
C2 Cr1 P11 118.3(5) . . ?
C4 Cr1 P11 147.7(6) . . ?
C3 Cr1 P11 156.1(5) . . ?
C5 Cr1 P11 111.4(6) . . ?
C1 Cr1 P11 97.7(6) . . ?
P31 Cr1 P11 92.2(7) . . ?
C2 Cr1 P2 96.57(18) . . ?
C4 Cr1 P2 147.14(19) . . ?
C3 Cr1 P2 110.55(17) . . ?
C5 Cr1 P2 154.9(2) . . ?
C1 Cr1 P2 117.2(2) . . ?
P31 Cr1 P2 43.7(5) . . ?
P11 Cr1 P2 63.8(6) . . ?
C2 Cr1 P21 98.3(3) . . ?
C4 Cr1 P21 156.2(3) . . ?
C3 Cr1 P21 118.5(3) . . ?
C5 Cr1 P21 148.5(4) . . ?
C1 Cr1 P21 112.1(4) . . ?
P31 Cr1 P21 53.4(5) . . ?
P11 Cr1 P21 53.0(6) . . ?
P2 Cr1 P21 11.5(5) . . ?
C2 Cr1 P51 156.5(4) . . ?
C4 Cr1 P51 112.4(4) . . ?
C3 Cr1 P51 148.6(5) . . ?
C5 Cr1 P51 98.9(3) . . ?
C1 Cr1 P51 118.9(4) . . ?
P31 Cr1 P51 89.9(6) . . ?
P11 Cr1 P51 52.0(7) . . ?
P2 Cr1 P51 96.2(4) . . ?
P21 Cr1 P51 90.6(5) . . ?
C2 Cr1 P4 155.1(2) . . ?
C4 Cr1 P4 97.2(2) . . ?
C3 Cr1 P4 117.3(2) . . ?
C5 Cr1 P4 111.67(18) . . ?
C1 Cr1 P4 148.21(19) . . ?
P31 Cr1 P4 60.9(5) . . ?
P11 Cr1 P4 86.6(6) . . ?
P2 Cr1 P4 93.0(2) . . ?
P21 Cr1 P4 95.6(4) . . ?
P51 Cr1 P4 42.7(5) . . ?
C2 Cr1 P42 163.3(2) . . ?
C4 Cr1 P42 100.1(2) . . ?
C3 Cr1 P42 127.8(3) . . ?
C5 Cr1 P42 104.7(2) . . ?
C1 Cr1 P42 137.2(3) . . ?
P31 Cr1 P42 73.3(5) . . ?
P11 Cr1 P42 75.8(5) . . ?
P2 Cr1 P42 98.0(3) . . ?
P21 Cr1 P42 97.6(4) . . ?
P51 Cr1 P42 27.7(5) . . ?
P4 Cr1 P42 15.6(3) . . ?
P51 P11 P21 108.1(10) . . ?
P51 P11 Cr1 64.9(6) . . ?
P21 P11 Cr1 64.4(8) . . ?
P51 P11 Cr2 63.7(6) . . ?
P21 P11 Cr2 62.4(7) . . ?
Cr1 P11 Cr2 82.7(7) . . ?
P11 P21 P31 105.8(8) . . ?
P11 P21 Cr2 64.5(6) . . ?
P31 P21 Cr2 63.1(6) . . ?
P11 P21 Cr1 62.6(6) . . ?
P31 P21 Cr1 62.1(6) . . ?
Cr2 P21 Cr1 82.8(4) . . ?
P41 P31 P21 109.9(8) . . ?
P41 P31 Cr1 66.6(7) . . ?
P21 P31 Cr1 64.5(5) . . ?
P41 P31 Cr2 64.7(7) . . ?
P21 P31 Cr2 63.0(5) . . ?
Cr1 P31 Cr2 83.8(4) . . ?
P31 P41 P51 107.4(8) . . ?
P31 P41 Cr2 63.9(6) . . ?
P51 P41 Cr2 63.8(6) . . ?
P31 P41 Cr1 62.5(6) . . ?
P51 P41 Cr1 63.3(6) . . ?
Cr2 P41 Cr1 81.7(5) . . ?
P11 P51 P41 108.7(8) . . ?
P11 P51 Cr2 64.5(8) . . ?
P41 P51 Cr2 63.5(5) . . ?
P11 P51 Cr1 63.0(8) . . ?
P41 P51 Cr1 64.9(6) . . ?
Cr2 P51 Cr1 82.2(3) . . ?
P5 P1 P2 107.6(5) . . ?
P5 P1 Cr2 63.6(3) . . ?
P2 P1 Cr2 63.7(4) . . ?
P5 P1 Cr1 63.6(3) . . ?
P2 P1 Cr1 62.8(4) . . ?
Cr2 P1 Cr1 81.5(3) . . ?
P3 P2 P1 108.1(4) . . ?
P3 P2 Cr1 64.4(3) . . ?
P1 P2 Cr1 63.5(3) . . ?
P3 P2 Cr2 63.5(4) . . ?
P1 P2 Cr2 62.9(3) . . ?
Cr1 P2 Cr2 81.4(2) . . ?
P2 P3 P4 107.7(4) . . ?
P2 P3 Cr2 63.8(3) . . ?
P4 P3 Cr2 64.0(4) . . ?
P2 P3 Cr1 62.7(3) . . ?
P4 P3 Cr1 62.9(3) . . ?
Cr2 P3 Cr1 80.8(3) . . ?
P5 P4 P3 108.4(4) . . ?
P5 P4 Cr1 63.8(3) . . ?
P3 P4 Cr1 64.1(3) . . ?
P5 P4 Cr2 63.2(4) . . ?
P3 P4 Cr2 63.2(3) . . ?
Cr1 P4 Cr2 81.0(2) . . ?
P4 P5 P1 108.2(5) . . ?
P4 P5 Cr2 64.3(3) . . ?
P1 P5 Cr2 63.3(4) . . ?
P4 P5 Cr1 63.3(2) . . ?
P1 P5 Cr1 63.4(4) . . ?
Cr2 P5 Cr1 81.3(2) . . ?
P52 P12 P22 106.3(5) . . ?
P52 P12 Cr1 63.0(3) . . ?
P22 P12 Cr1 62.9(3) . . ?
P52 P12 Cr2 62.9(3) . . ?
P22 P12 Cr2 62.2(3) . . ?
Cr1 P12 Cr2 80.6(3) . . ?
P32 P22 P12 108.8(5) . . ?
P32 P22 Cr2 64.3(3) . . ?
P12 P22 Cr2 63.4(3) . . ?
P32 P22 Cr1 64.4(4) . . ?
P12 P22 Cr1 63.0(3) . . ?
Cr2 P22 Cr1 81.1(2) . . ?
P22 P32 P42 108.2(5) . . ?
P22 P32 Cr2 63.6(3) . . ?
P42 P32 Cr2 63.6(4) . . ?
P22 P32 Cr1 63.9(3) . . ?
P42 P32 Cr1 62.7(3) . . ?
Cr2 P32 Cr1 80.6(3) . . ?
P52 P42 P32 108.7(5) . . ?
P52 P42 Cr1 63.8(3) . . ?
P32 P42 Cr1 64.3(3) . . ?
P52 P42 Cr2 63.4(3) . . ?
P32 P42 Cr2 63.4(3) . . ?
Cr1 P42 Cr2 81.2(2) . . ?
P42 P52 P12 108.1(5) . . ?
P42 P52 Cr2 63.7(3) . . ?
P12 P52 Cr2 63.5(3) . . ?
P42 P52 Cr1 63.2(3) . . ?
P12 P52 Cr1 63.5(4) . . ?
Cr2 P52 Cr1 81.0(3) . . ?
C11 Cr2 C15 37.71(8) . . ?
C11 Cr2 C14 62.85(8) . . ?
C15 Cr2 C14 37.69(7) . . ?
C11 Cr2 C13 62.74(8) . . ?
C15 Cr2 C13 62.98(8) . . ?
C14 Cr2 C13 37.63(8) . . ?
C11 Cr2 C12 37.64(9) . . ?
C15 Cr2 C12 63.16(8) . . ?
C14 Cr2 C12 63.00(8) . . ?
C13 Cr2 C12 37.58(9) . . ?
C11 Cr2 P21 105.3(4) . . ?
C15 Cr2 P21 138.7(4) . . ?
C14 Cr2 P21 162.0(4) . . ?
C13 Cr2 P21 125.9(4) . . ?
C12 Cr2 P21 99.2(4) . . ?
C11 Cr2 P31 141.3(5) . . ?
C15 Cr2 P31 163.2(4) . . ?
C14 Cr2 P31 126.3(4) . . ?
C13 Cr2 P31 101.0(4) . . ?
C12 Cr2 P31 107.8(4) . . ?
P21 Cr2 P31 53.9(6) . . ?
C11 Cr2 P41 161.8(4) . . ?
C15 Cr2 P41 125.4(4) . . ?
C14 Cr2 P41 99.3(4) . . ?
C13 Cr2 P41 106.0(4) . . ?
C12 Cr2 P41 139.5(4) . . ?
P21 Cr2 P41 92.9(6) . . ?
P31 Cr2 P41 51.4(6) . . ?
C11 Cr2 P51 125.7(4) . . ?
C15 Cr2 P51 99.3(3) . . ?
C14 Cr2 P51 105.8(4) . . ?
C13 Cr2 P51 139.4(5) . . ?
C12 Cr2 P51 162.1(4) . . ?
P21 Cr2 P51 92.1(5) . . ?
P31 Cr2 P51 90.1(5) . . ?
P41 Cr2 P51 52.7(5) . . ?
C11 Cr2 P11 100.1(5) . . ?
C15 Cr2 P11 105.6(6) . . ?
C14 Cr2 P11 138.9(6) . . ?
C13 Cr2 P11 162.6(4) . . ?
C12 Cr2 P11 126.6(4) . . ?
P21 Cr2 P11 53.1(6) . . ?
P31 Cr2 P11 91.1(7) . . ?
P41 Cr2 P11 91.3(6) . . ?
P51 Cr2 P11 51.8(6) . . ?
C11 Cr2 P22 120.2(3) . . ?
C15 Cr2 P22 157.8(3) . . ?
C14 Cr2 P22 144.8(3) . . ?
C13 Cr2 P22 109.2(2) . . ?
C12 Cr2 P22 97.58(18) . . ?
P21 Cr2 P22 27.8(5) . . ?
P31 Cr2 P22 28.0(6) . . ?
P41 Cr2 P22 76.2(5) . . ?
P51 Cr2 P22 98.9(4) . . ?
P11 Cr2 P22 76.2(6) . . ?
C11 Cr2 P1 97.1(2) . . ?
C15 Cr2 P1 110.0(3) . . ?
C14 Cr2 P1 146.3(3) . . ?
C13 Cr2 P1 155.9(2) . . ?
C12 Cr2 P1 118.3(2) . . ?
P21 Cr2 P1 43.0(5) . . ?
P31 Cr2 P1 86.6(5) . . ?
P41 Cr2 P1 96.7(5) . . ?
P51 Cr2 P1 62.4(5) . . ?
P11 Cr2 P1 11.5(6) . . ?
P22 Cr2 P1 68.0(4) . . ?
C15 C11 C12 108.74(19) . . ?
C15 C11 C16 125.6(2) . . ?
C12 C11 C16 125.6(2) . . ?
C15 C11 Cr2 71.37(12) . . ?
C12 C11 Cr2 71.71(12) . . ?
C16 C11 Cr2 125.33(15) . . ?
C11 C12 C13 107.35(19) . . ?
C11 C12 C17 126.3(2) . . ?
C13 C12 C17 126.2(2) . . ?
C11 C12 Cr2 70.64(12) . . ?
C13 C12 Cr2 71.04(12) . . ?
C17 C12 Cr2 126.70(17) . . ?
C14 C13 C12 108.36(18) . . ?
C14 C13 C18 125.0(2) . . ?
C12 C13 C18 126.5(2) . . ?
C14 C13 Cr2 71.14(11) . . ?
C12 C13 Cr2 71.39(12) . . ?
C18 C13 Cr2 126.19(16) . . ?
C13 C14 C15 108.03(18) . . ?
C13 C14 C19 125.0(2) . . ?
C15 C14 C19 126.9(2) . . ?
C13 C14 Cr2 71.23(12) . . ?
C15 C14 Cr2 71.07(11) . . ?
C19 C14 Cr2 126.02(16) . . ?
C11 C15 C14 107.52(18) . . ?
C11 C15 C20 126.1(2) . . ?
C14 C15 C20 126.3(2) . . ?
C11 C15 Cr2 70.92(12) . . ?
C14 C15 Cr2 71.24(11) . . ?
C20 C15 Cr2 125.58(15) . . ?
C11 C16 H16A 109.5 . . ?
C11 C16 H16B 109.5 . . ?
H16A C16 H16B 109.5 . . ?
C11 C16 H16C 109.5 . . ?
H16A C16 H16C 109.5 . . ?
H16B C16 H16C 109.5 . . ?
C12 C17 H17A 109.5 . . ?
C12 C17 H17B 109.5 . . ?
H17A C17 H17B 109.5 . . ?
C12 C17 H17C 109.5 . . ?
H17A C17 H17C 109.5 . . ?
H17B C17 H17C 109.5 . . ?
C13 C18 H18A 109.5 . . ?
C13 C18 H18B 109.5 . . ?
H18A C18 H18B 109.5 . . ?
C13 C18 H18C 109.5 . . ?
H18A C18 H18C 109.5 . . ?
H18B C18 H18C 109.5 . . ?
C14 C19 H19A 109.5 . . ?
C14 C19 H19B 109.5 . . ?
H19A C19 H19B 109.5 . . ?
C14 C19 H19C 109.5 . . ?
H19A C19 H19C 109.5 . . ?
H19B C19 H19C 109.5 . . ?
C15 C20 H20A 109.5 . . ?
C15 C20 H20B 109.5 . . ?
H20A C20 H20B 109.5 . . ?
C15 C20 H20C 109.5 . . ?
H20A C20 H20C 109.5 . . ?
H20B C20 H20C 109.5 . . ?

loop_
_geom_bond_atom_site_label_1
_geom_bond_atom_site_label_2
_geom_bond_distance
_geom_bond_site_symmetry_2
_geom_bond_publ_flag
Sb1 F1A 1.775(6) 14_545 ?
Sb1 F1A 1.775(6) . ?
Sb1 F2A 1.812(5) . ?
Sb1 F2A 1.812(5) 14_545 ?
Sb1 F2B 1.837(5) 14_545 ?
Sb1 F2B 1.837(5) . ?
Sb1 F3 1.855(2) . ?
Sb1 F3 1.855(2) 14_545 ?
Sb1 F1B 1.861(6) . ?
Sb1 F1B 1.862(6) 14_545 ?
Sb2 F4 1.860(2) 11_454 ?
Sb2 F4 1.860(2) . ?
Sb2 F6 1.8663(19) 11_454 ?
Sb2 F6 1.8664(19) . ?
Sb2 F5 1.868(2) 11_454 ?
Sb2 F5 1.868(2) . ?
C1 C2 1.424(3) . ?
C1 C5 1.425(3) . ?
C1 C6 1.497(3) . ?
C1 Cr1 2.210(2) . ?
C2 C3 1.428(3) . ?
C2 C7 1.498(3) . ?
C2 Cr1 2.198(2) . ?
C3 C4 1.423(3) . ?
C3 C8 1.501(3) . ?
C3 Cr1 2.203(2) . ?
C4 C5 1.421(3) . ?
C4 C9 1.493(3) . ?
C4 Cr1 2.199(2) . ?
C5 C10 1.496(3) . ?
C5 Cr1 2.204(2) . ?
C6 H6A 0.9700 . ?
C6 H6B 0.9700 . ?
C6 H6C 0.9700 . ?
C7 H7A 0.9700 . ?
C7 H7B 0.9700 . ?
C7 H7C 0.9700 . ?
C8 H8A 0.9700 . ?
C8 H8B 0.9700 . ?
C8 H8C 0.9700 . ?
C9 H9A 0.9700 . ?
C9 H9B 0.9700 . ?
C9 H9C 0.9700 . ?
C10 H10A 0.9700 . ?
C10 H10B 0.9700 . ?
C10 H10C 0.9700 . ?
Cr1 P31 2.373(14) . ?
Cr1 P11 2.38(2) . ?
Cr1 P2 2.418(7) . ?
Cr1 P21 2.423(16) . ?
Cr1 P51 2.423(13) . ?
Cr1 P4 2.427(6) . ?
Cr1 P42 2.431(8) . ?
P11 P51 2.11(2) . ?
P11 P21 2.14(2) . ?
P11 Cr2 2.42(2) . ?
P21 P31 2.15(2) . ?
P21 Cr2 2.377(12) . ?
P31 P41 2.07(2) . ?
P31 Cr2 2.381(16) . ?
P41 P51 2.13(2) . ?
P41 Cr2 2.398(16) . ?
P51 Cr2 2.405(14) . ?
P1 P5 2.176(13) . ?
P1 P2 2.192(12) . ?
P1 Cr2 2.432(10) . ?
P2 P3 2.173(11) . ?
P2 Cr2 2.449(7) . ?
P3 P4 2.179(13) . ?
P3 Cr2 2.444(10) . ?
P4 P5 2.167(10) . ?
P4 Cr2 2.460(8) . ?
P5 Cr2 2.437(8) . ?
P12 P52 2.206(12) . ?
P12 P22 2.232(12) . ?
P12 Cr2 2.455(8) . ?
P22 P32 2.143(11) . ?
P22 Cr2 2.430(7) . ?
P32 P42 2.186(12) . ?
P32 Cr2 2.444(9) . ?
P42 P52 2.175(12) . ?
P42 Cr2 2.448(8) . ?
P52 Cr2 2.442(9) . ?
Cr2 C11 2.198(2) . ?
Cr2 C15 2.204(2) . ?
Cr2 C14 2.206(2) . ?
Cr2 C13 2.207(2) . ?
Cr2 C12 2.212(2) . ?
C11 C15 1.422(3) . ?
C11 C12 1.423(3) . ?
C11 C16 1.502(3) . ?
C12 C13 1.423(3) . ?
C12 C17 1.498(3) . ?
C13 C14 1.423(3) . ?
C13 C18 1.500(3) . ?
C14 C15 1.424(3) . ?
C14 C19 1.494(3) . ?
C15 C20 1.493(3) . ?
C16 H16A 0.9700 . ?
C16 H16B 0.9700 . ?
C16 H16C 0.9700 . ?
C17 H17A 0.9700 . ?
C17 H17B 0.9700 . ?
C17 H17C 0.9700 . ?
C18 H18A 0.9700 . ?
C18 H18B 0.9700 . ?
C18 H18C 0.9700 . ?
C19 H19A 0.9700 . ?
C19 H19B 0.9700 . ?
C19 H19C 0.9700 . ?
C20 H20A 0.9700 . ?
C20 H20B 0.9700 . ?
C20 H20C 0.9700 . ?

loop_
_geom_torsion_atom_site_label_1
_geom_torsion_atom_site_label_2
_geom_torsion_atom_site_label_3
_geom_torsion_atom_site_label_4
_geom_torsion
_geom_torsion_site_symmetry_1
_geom_torsion_site_symmetry_2
_geom_torsion_site_symmetry_3
_geom_torsion_site_symmetry_4
_geom_torsion_publ_flag
C5 C1 C2 C3 -0.5(2) . . . . ?
C6 C1 C2 C3 176.0(2) . . . . ?
Cr1 C1 C2 C3 -62.21(15) . . . . ?
C5 C1 C2 C7 -177.1(2) . . . . ?
C6 C1 C2 C7 -0.7(4) . . . . ?
Cr1 C1 C2 C7 121.2(2) . . . . ?
C5 C1 C2 Cr1 61.74(14) . . . . ?
C6 C1 C2 Cr1 -121.8(2) . . . . ?
C1 C2 C3 C4 0.7(2) . . . . ?
C7 C2 C3 C4 177.3(2) . . . . ?
Cr1 C2 C3 C4 -61.77(15) . . . . ?
C1 C2 C3 C8 -177.1(2) . . . . ?
C7 C2 C3 C8 -0.5(4) . . . . ?
Cr1 C2 C3 C8 120.5(2) . . . . ?
C1 C2 C3 Cr1 62.43(14) . . . . ?
C7 C2 C3 Cr1 -121.0(2) . . . . ?
C2 C3 C4 C5 -0.6(2) . . . . ?
C8 C3 C4 C5 177.2(2) . . . . ?
Cr1 C3 C4 C5 -62.30(15) . . . . ?
C2 C3 C4 C9 -176.6(2) . . . . ?
C8 C3 C4 C9 1.2(4) . . . . ?
Cr1 C3 C4 C9 121.7(3) . . . . ?
C2 C3 C4 Cr1 61.70(15) . . . . ?
C8 C3 C4 Cr1 -120.5(2) . . . . ?
C3 C4 C5 C1 0.3(2) . . . . ?
C9 C4 C5 C1 176.3(2) . . . . ?
Cr1 C4 C5 C1 -61.94(15) . . . . ?
C3 C4 C5 C10 -175.5(2) . . . . ?
C9 C4 C5 C10 0.6(4) . . . . ?
Cr1 C4 C5 C10 122.3(2) . . . . ?
C3 C4 C5 Cr1 62.25(15) . . . . ?
C9 C4 C5 Cr1 -121.7(3) . . . . ?
C2 C1 C5 C4 0.1(2) . . . . ?
C6 C1 C5 C4 -176.3(2) . . . . ?
Cr1 C1 C5 C4 61.69(15) . . . . ?
C2 C1 C5 C10 175.9(2) . . . . ?
C6 C1 C5 C10 -0.6(4) . . . . ?
Cr1 C1 C5 C10 -122.6(2) . . . . ?
C2 C1 C5 Cr1 -61.58(14) . . . . ?
C6 C1 C5 Cr1 122.0(2) . . . . ?
C1 C2 Cr1 C4 -80.02(14) . . . . ?
C3 C2 Cr1 C4 37.49(12) . . . . ?
C7 C2 Cr1 C4 159.0(3) . . . . ?
C1 C2 Cr1 C3 -117.51(18) . . . . ?
C7 C2 Cr1 C3 121.5(3) . . . . ?
C1 C2 Cr1 C5 -37.58(13) . . . . ?
C3 C2 Cr1 C5 79.93(13) . . . . ?
C7 C2 Cr1 C5 -158.6(3) . . . . ?
C3 C2 Cr1 C1 117.51(18) . . . . ?
C7 C2 Cr1 C1 -121.0(3) . . . . ?
C1 C2 Cr1 P31 169.4(5) . . . . ?
C3 C2 Cr1 P31 -73.1(5) . . . . ?
C7 C2 Cr1 P31 48.4(6) . . . . ?
C1 C2 Cr1 P11 63.5(7) . . . . ?
C3 C2 Cr1 P11 -179.0(7) . . . . ?
C7 C2 Cr1 P11 -57.5(7) . . . . ?
C1 C2 Cr1 P2 127.2(3) . . . . ?
C3 C2 Cr1 P2 -115.3(3) . . . . ?
C7 C2 Cr1 P2 6.2(3) . . . . ?
C1 C2 Cr1 P21 115.7(4) . . . . ?
C3 C2 Cr1 P21 -126.8(4) . . . . ?
C7 C2 Cr1 P21 -5.3(5) . . . . ?
C1 C2 Cr1 P51 4.5(12) . . . . ?
C3 C2 Cr1 P51 122.0(12) . . . . ?
C7 C2 Cr1 P51 -116.5(12) . . . . ?
C1 C2 Cr1 P4 -120.9(5) . . . . ?
C3 C2 Cr1 P4 -3.4(5) . . . . ?
C7 C2 Cr1 P4 118.1(5) . . . . ?
C1 C2 Cr1 P42 -82.1(12) . . . . ?
C3 C2 Cr1 P42 35.4(12) . . . . ?
C7 C2 Cr1 P42 156.9(12) . . . . ?
C5 C4 Cr1 C2 79.69(14) . . . . ?
C3 C4 Cr1 C2 -37.62(13) . . . . ?
C9 C4 Cr1 C2 -159.9(3) . . . . ?
C5 C4 Cr1 C3 117.31(19) . . . . ?
C9 C4 Cr1 C3 -122.3(3) . . . . ?
C3 C4 Cr1 C5 -117.31(19) . . . . ?
C9 C4 Cr1 C5 120.4(3) . . . . ?
C5 C4 Cr1 C1 37.24(12) . . . . ?
C3 C4 Cr1 C1 -80.07(14) . . . . ?
C9 C4 Cr1 C1 157.6(3) . . . . ?
C5 C4 Cr1 P31 -177.3(6) . . . . ?
C3 C4 Cr1 P31 65.4(6) . . . . ?
C9 C4 Cr1 P31 -56.9(6) . . . . ?
C5 C4 Cr1 P11 -21.4(10) . . . . ?
C3 C4 Cr1 P11 -138.7(10) . . . . ?
C9 C4 Cr1 P11 99.0(10) . . . . ?
C5 C4 Cr1 P2 136.5(4) . . . . ?
C3 C4 Cr1 P2 19.2(5) . . . . ?
C9 C4 Cr1 P2 -103.1(5) . . . . ?
C5 C4 Cr1 P21 121.4(10) . . . . ?
C3 C4 Cr1 P21 4.1(10) . . . . ?
C9 C4 Cr1 P21 -118.3(10) . . . . ?
C5 C4 Cr1 P51 -74.9(5) . . . . ?
C3 C4 Cr1 P51 167.8(5) . . . . ?
C9 C4 Cr1 P51 45.4(6) . . . . ?
C5 C4 Cr1 P4 -116.4(3) . . . . ?
C3 C4 Cr1 P4 126.3(3) . . . . ?
C9 C4 Cr1 P4 4.0(3) . . . . ?
C5 C4 Cr1 P42 -100.9(4) . . . . ?
C3 C4 Cr1 P42 141.8(4) . . . . ?
C9 C4 Cr1 P42 19.5(4) . . . . ?
C4 C3 Cr1 C2 117.44(18) . . . . ?
C8 C3 Cr1 C2 -121.5(3) . . . . ?
C2 C3 Cr1 C4 -117.44(18) . . . . ?
C8 C3 Cr1 C4 121.0(3) . . . . ?
C4 C3 Cr1 C5 37.55(13) . . . . ?
C2 C3 Cr1 C5 -79.89(13) . . . . ?
C8 C3 Cr1 C5 158.6(3) . . . . ?
C4 C3 Cr1 C1 80.01(14) . . . . ?
C2 C3 Cr1 C1 -37.42(12) . . . . ?
C8 C3 Cr1 C1 -159.0(3) . . . . ?
C4 C3 Cr1 P31 -125.6(5) . . . . ?
C2 C3 Cr1 P31 117.0(5) . . . . ?
C8 C3 Cr1 P31 -4.5(6) . . . . ?
C4 C3 Cr1 P11 119.5(15) . . . . ?
C2 C3 Cr1 P11 2.1(15) . . . . ?
C8 C3 Cr1 P11 -119.4(15) . . . . ?
C4 C3 Cr1 P2 -169.0(3) . . . . ?
C2 C3 Cr1 P2 73.5(3) . . . . ?
C8 C3 Cr1 P2 -48.0(4) . . . . ?
C4 C3 Cr1 P21 -178.1(5) . . . . ?
C2 C3 Cr1 P21 64.4(5) . . . . ?
C8 C3 Cr1 P21 -57.1(5) . . . . ?
C4 C3 Cr1 P51 -22.1(8) . . . . ?
C2 C3 Cr1 P51 -139.6(8) . . . . ?
C8 C3 Cr1 P51 98.9(8) . . . . ?
C4 C3 Cr1 P4 -64.2(2) . . . . ?
C2 C3 Cr1 P4 178.4(2) . . . . ?
C8 C3 Cr1 P4 56.9(3) . . . . ?
C4 C3 Cr1 P42 -50.4(4) . . . . ?
C2 C3 Cr1 P42 -167.8(4) . . . . ?
C8 C3 Cr1 P42 70.6(4) . . . . ?
C4 C5 Cr1 C2 -80.34(14) . . . . ?
C1 C5 Cr1 C2 37.60(12) . . . . ?
C10 C5 Cr1 C2 158.9(2) . . . . ?
C1 C5 Cr1 C4 117.94(18) . . . . ?
C10 C5 Cr1 C4 -120.8(3) . . . . ?
C4 C5 Cr1 C3 -37.62(14) . . . . ?
C1 C5 Cr1 C3 80.32(14) . . . . ?
C10 C5 Cr1 C3 -158.4(2) . . . . ?
C4 C5 Cr1 C1 -117.94(18) . . . . ?
C10 C5 Cr1 C1 121.3(3) . . . . ?
C4 C5 Cr1 P31 5.8(12) . . . . ?
C1 C5 Cr1 P31 123.8(12) . . . . ?
C10 C5 Cr1 P31 -115.0(12) . . . . ?
C4 C5 Cr1 P11 167.9(6) . . . . ?
C1 C5 Cr1 P11 -74.1(6) . . . . ?
C10 C5 Cr1 P11 47.1(6) . . . . ?
C4 C5 Cr1 P2 -118.3(5) . . . . ?
C1 C5 Cr1 P2 -0.4(5) . . . . ?
C10 C5 Cr1 P2 120.9(5) . . . . ?
C4 C5 Cr1 P21 -138.7(6) . . . . ?
C1 C5 Cr1 P21 -20.8(6) . . . . ?
C10 C5 Cr1 P21 100.5(6) . . . . ?
C4 C5 Cr1 P51 115.3(6) . . . . ?
C1 C5 Cr1 P51 -126.7(6) . . . . ?
C10 C5 Cr1 P51 -5.5(6) . . . . ?
C4 C5 Cr1 P4 73.0(3) . . . . ?
C1 C5 Cr1 P4 -169.1(3) . . . . ?
C10 C5 Cr1 P4 -47.8(3) . . . . ?
C4 C5 Cr1 P42 87.6(4) . . . . ?
C1 C5 Cr1 P42 -154.4(4) . . . . ?
C10 C5 Cr1 P42 -33.2(4) . . . . ?
C5 C1 Cr1 C2 -117.29(18) . . . . ?
C6 C1 Cr1 C2 120.9(3) . . . . ?
C2 C1 Cr1 C4 80.08(14) . . . . ?
C5 C1 Cr1 C4 -37.22(13) . . . . ?
C6 C1 Cr1 C4 -159.1(2) . . . . ?
C2 C1 Cr1 C3 37.59(13) . . . . ?
C5 C1 Cr1 C3 -79.70(14) . . . . ?
C6 C1 Cr1 C3 158.5(2) . . . . ?
C2 C1 Cr1 C5 117.29(18) . . . . ?
C6 C1 Cr1 C5 -121.8(3) . . . . ?
C2 C1 Cr1 P31 -19.5(9) . . . . ?
C5 C1 Cr1 P31 -136.8(9) . . . . ?
C6 C1 Cr1 P31 101.3(9) . . . . ?
C2 C1 Cr1 P11 -127.3(6) . . . . ?
C5 C1 Cr1 P11 115.4(6) . . . . ?
C6 C1 Cr1 P11 -6.5(6) . . . . ?
C2 C1 Cr1 P2 -62.9(2) . . . . ?
C5 C1 Cr1 P2 179.8(2) . . . . ?
C6 C1 Cr1 P2 58.0(3) . . . . ?
C2 C1 Cr1 P21 -74.3(4) . . . . ?
C5 C1 Cr1 P21 168.5(4) . . . . ?
C6 C1 Cr1 P21 46.6(4) . . . . ?
C2 C1 Cr1 P51 -178.0(6) . . . . ?
C5 C1 Cr1 P51 64.8(6) . . . . ?
C6 C1 Cr1 P51 -57.1(6) . . . . ?
C2 C1 Cr1 P4 136.8(5) . . . . ?
C5 C1 Cr1 P4 19.5(5) . . . . ?
C6 C1 Cr1 P4 -102.4(5) . . . . ?
C2 C1 Cr1 P42 155.2(5) . . . . ?
C5 C1 Cr1 P42 37.9(5) . . . . ?
C6 C1 Cr1 P42 -83.9(5) . . . . ?
C2 Cr1 P11 P51 -154.4(5) . . . . ?
C4 Cr1 P11 P51 -70.6(11) . . . . ?
C3 Cr1 P11 P51 -155.8(11) . . . . ?
C5 Cr1 P11 P51 -84.5(6) . . . . ?
C1 Cr1 P11 P51 -120.9(6) . . . . ?
P31 Cr1 P11 P51 88.1(8) . . . . ?
P2 Cr1 P11 P51 122.5(8) . . . . ?
P21 Cr1 P11 P51 127.2(9) . . . . ?
P4 Cr1 P11 P51 27.5(6) . . . . ?
P42 Cr1 P11 P51 16.0(5) . . . . ?
C2 Cr1 P11 P21 78.5(7) . . . . ?
C4 Cr1 P11 P21 162.2(6) . . . . ?
C3 Cr1 P11 P21 77.0(15) . . . . ?
C5 Cr1 P11 P21 148.3(5) . . . . ?
C1 Cr1 P11 P21 112.0(6) . . . . ?
P31 Cr1 P11 P21 -39.0(7) . . . . ?
P2 Cr1 P11 P21 -4.6(6) . . . . ?
P51 Cr1 P11 P21 -127.2(9) . . . . ?
P4 Cr1 P11 P21 -99.7(6) . . . . ?
P42 Cr1 P11 P21 -111.2(6) . . . . ?
C2 Cr1 P11 Cr2 141.3(3) . . . . ?
C4 Cr1 P11 Cr2 -135.0(6) . . . . ?
C3 Cr1 P11 Cr2 139.8(10) . . . . ?
C5 Cr1 P11 Cr2 -148.8(3) . . . . ?
C1 Cr1 P11 Cr2 174.8(4) . . . . ?
P31 Cr1 P11 Cr2 23.8(7) . . . . ?
P2 Cr1 P11 Cr2 58.2(5) . . . . ?
P21 Cr1 P11 Cr2 62.8(6) . . . . ?
P51 Cr1 P11 Cr2 -64.3(6) . . . . ?
P4 Cr1 P11 Cr2 -36.9(4) . . . . ?
P42 Cr1 P11 Cr2 -48.3(4) . . . . ?
P51 P11 P21 P31 -3.4(13) . . . . ?
Cr1 P11 P21 P31 46.1(8) . . . . ?
Cr2 P11 P21 P31 -49.1(7) . . . . ?
P51 P11 P21 Cr2 45.8(9) . . . . ?
Cr1 P11 P21 Cr2 95.2(5) . . . . ?
P51 P11 P21 Cr1 -49.4(8) . . . . ?
Cr2 P11 P21 Cr1 -95.2(5) . . . . ?
C2 Cr1 P21 P11 -119.3(7) . . . . ?
C4 Cr1 P21 P11 -156.1(10) . . . . ?
C3 Cr1 P21 P11 -153.3(7) . . . . ?
C5 Cr1 P21 P11 -69.3(8) . . . . ?
C1 Cr1 P21 P11 -82.8(7) . . . . ?
P31 Cr1 P21 P11 128.4(9) . . . . ?
P2 Cr1 P21 P11 159(2) . . . . ?
P51 Cr1 P21 P11 38.9(8) . . . . ?
P4 Cr1 P21 P11 81.4(7) . . . . ?
P42 Cr1 P21 P11 65.8(7) . . . . ?
C2 Cr1 P21 P31 112.4(6) . . . . ?
C4 Cr1 P21 P31 75.5(11) . . . . ?
C3 Cr1 P21 P31 78.4(6) . . . . ?
C5 Cr1 P21 P31 162.4(7) . . . . ?
C1 Cr1 P21 P31 148.8(6) . . . . ?
P11 Cr1 P21 P31 -128.4(9) . . . . ?
P2 Cr1 P21 P31 30(2) . . . . ?
P51 Cr1 P21 P31 -89.4(7) . . . . ?
P4 Cr1 P21 P31 -47.0(6) . . . . ?
P42 Cr1 P21 P31 -62.5(7) . . . . ?
C2 Cr1 P21 Cr2 175.7(3) . . . . ?
C4 Cr1 P21 Cr2 138.9(6) . . . . ?
C3 Cr1 P21 Cr2 141.7(2) . . . . ?
C5 Cr1 P21 Cr2 -134.2(3) . . . . ?
C1 Cr1 P21 Cr2 -147.8(3) . . . . ?
P31 Cr1 P21 Cr2 63.4(6) . . . . ?
P11 Cr1 P21 Cr2 -65.0(7) . . . . ?
P2 Cr1 P21 Cr2 94(2) . . . . ?
P51 Cr1 P21 Cr2 -26.1(6) . . . . ?
P4 Cr1 P21 Cr2 16.4(4) . . . . ?
P42 Cr1 P21 Cr2 0.8(4) . . . . ?
P11 P21 P31 P41 3.9(13) . . . . ?
Cr2 P21 P31 P41 -46.0(8) . . . . ?
Cr1 P21 P31 P41 50.2(8) . . . . ?
P11 P21 P31 Cr1 -46.3(8) . . . . ?
Cr2 P21 P31 Cr1 -96.3(5) . . . . ?
P11 P21 P31 Cr2 49.9(8) . . . . ?
Cr1 P21 P31 Cr2 96.3(5) . . . . ?
C2 Cr1 P31 P41 148.7(6) . . . . ?
C4 Cr1 P31 P41 78.1(7) . . . . ?
C3 Cr1 P31 P41 112.3(6) . . . . ?
C5 Cr1 P31 P41 74.1(13) . . . . ?
C1 Cr1 P31 P41 161.5(7) . . . . ?
P11 Cr1 P31 P41 -89.3(8) . . . . ?
P2 Cr1 P31 P41 -136.4(9) . . . . ?
P21 Cr1 P31 P41 -128.1(8) . . . . ?
P51 Cr1 P31 P41 -37.3(7) . . . . ?
P4 Cr1 P31 P41 -4.5(8) . . . . ?
P42 Cr1 P31 P41 -14.8(6) . . . . ?
C2 Cr1 P31 P21 -83.2(5) . . . . ?
C4 Cr1 P31 P21 -153.8(4) . . . . ?
C3 Cr1 P31 P21 -119.6(4) . . . . ?
C5 Cr1 P31 P21 -157.8(9) . . . . ?
C1 Cr1 P31 P21 -70.4(9) . . . . ?
P11 Cr1 P31 P21 38.8(6) . . . . ?
P2 Cr1 P31 P21 -8.4(5) . . . . ?
P51 Cr1 P31 P21 90.8(7) . . . . ?
P4 Cr1 P31 P21 123.6(6) . . . . ?
P42 Cr1 P31 P21 113.3(5) . . . . ?
C2 Cr1 P31 Cr2 -146.2(3) . . . . ?
C4 Cr1 P31 Cr2 143.2(3) . . . . ?
C3 Cr1 P31 Cr2 177.4(4) . . . . ?
C5 Cr1 P31 Cr2 139.2(8) . . . . ?
C1 Cr1 P31 Cr2 -133.4(5) . . . . ?
P11 Cr1 P31 Cr2 -24.2(7) . . . . ?
P2 Cr1 P31 Cr2 -71.3(5) . . . . ?
P21 Cr1 P31 Cr2 -63.0(5) . . . . ?
P51 Cr1 P31 Cr2 27.8(7) . . . . ?
P4 Cr1 P31 Cr2 60.6(5) . . . . ?
P42 Cr1 P31 Cr2 50.3(5) . . . . ?
P21 P31 P41 P51 -2.9(12) . . . . ?
Cr1 P31 P41 P51 46.2(8) . . . . ?
Cr2 P31 P41 P51 -48.1(7) . . . . ?
P21 P31 P41 Cr2 45.2(8) . . . . ?
Cr1 P31 P41 Cr2 94.3(5) . . . . ?
P21 P31 P41 Cr1 -49.1(7) . . . . ?
Cr2 P31 P41 Cr1 -94.3(5) . . . . ?
C2 Cr1 P41 P31 -67.7(8) . . . . ?
C4 Cr1 P41 P31 -118.8(6) . . . . ?
C3 Cr1 P41 P31 -82.1(6) . . . . ?
C5 Cr1 P41 P31 -152.6(5) . . . . ?
C1 Cr1 P41 P31 -156.0(9) . . . . ?
P11 Cr1 P41 P31 92.2(8) . . . . ?
P2 Cr1 P41 P31 28.5(6) . . . . ?
P21 Cr1 P41 P31 39.2(6) . . . . ?
P51 Cr1 P41 P31 129.6(8) . . . . ?
P4 Cr1 P41 P31 159(3) . . . . ?
P42 Cr1 P41 P31 146.0(13) . . . . ?
C2 Cr1 P41 P51 162.7(6) . . . . ?
C4 Cr1 P41 P51 111.6(6) . . . . ?
C3 Cr1 P41 P51 148.3(5) . . . . ?
C5 Cr1 P41 P51 77.8(6) . . . . ?
C1 Cr1 P41 P51 74.3(12) . . . . ?
P31 Cr1 P41 P51 -129.6(8) . . . . ?
P11 Cr1 P41 P51 -37.4(8) . . . . ?
P2 Cr1 P41 P51 -101.1(6) . . . . ?
P21 Cr1 P41 P51 -90.4(6) . . . . ?
P4 Cr1 P41 P51 29(3) . . . . ?
P42 Cr1 P41 P51 16.4(10) . . . . ?
C2 Cr1 P41 Cr2 -132.5(4) . . . . ?
C4 Cr1 P41 Cr2 176.5(3) . . . . ?
C3 Cr1 P41 Cr2 -146.9(3) . . . . ?
C5 Cr1 P41 Cr2 142.6(2) . . . . ?
C1 Cr1 P41 Cr2 139.2(8) . . . . ?
P31 Cr1 P41 Cr2 -64.8(6) . . . . ?
P11 Cr1 P41 Cr2 27.4(6) . . . . ?
P2 Cr1 P41 Cr2 -36.2(3) . . . . ?
P21 Cr1 P41 Cr2 -25.6(5) . . . . ?
P51 Cr1 P41 Cr2 64.8(6) . . . . ?
P4 Cr1 P41 Cr2 94(3) . . . . ?
P42 Cr1 P41 Cr2 81.2(11) . . . . ?
P21 P11 P51 P41 1.7(14) . . . . ?
Cr1 P11 P51 P41 -47.5(8) . . . . ?
Cr2 P11 P51 P41 46.8(8) . . . . ?
P21 P11 P51 Cr2 -45.1(8) . . . . ?
Cr1 P11 P51 Cr2 -94.3(6) . . . . ?
P21 P11 P51 Cr1 49.2(8) . . . . ?
Cr2 P11 P51 Cr1 94.3(6) . . . . ?
P31 P41 P51 P11 0.8(13) . . . . ?
Cr2 P41 P51 P11 -47.3(9) . . . . ?
Cr1 P41 P51 P11 46.5(8) . . . . ?
P31 P41 P51 Cr2 48.1(7) . . . . ?
Cr1 P41 P51 Cr2 93.8(4) . . . . ?
P31 P41 P51 Cr1 -45.7(8) . . . . ?
Cr2 P41 P51 Cr1 -93.8(4) . . . . ?
C2 Cr1 P51 P11 73.2(13) . . . . ?
C4 Cr1 P51 P11 147.0(8) . . . . ?
C3 Cr1 P51 P11 161.4(9) . . . . ?
C5 Cr1 P51 P11 110.3(8) . . . . ?
C1 Cr1 P51 P11 76.3(8) . . . . ?
P31 Cr1 P51 P11 -92.9(9) . . . . ?
P2 Cr1 P51 P11 -49.6(8) . . . . ?
P21 Cr1 P51 P11 -39.5(8) . . . . ?
P4 Cr1 P51 P11 -137.2(9) . . . . ?
P42 Cr1 P51 P11 -145.0(12) . . . . ?
C2 Cr1 P51 P41 -157.2(9) . . . . ?
C4 Cr1 P51 P41 -83.4(5) . . . . ?
C3 Cr1 P51 P41 -69.0(8) . . . . ?
C5 Cr1 P51 P41 -120.1(5) . . . . ?
C1 Cr1 P51 P41 -154.1(4) . . . . ?
P31 Cr1 P51 P41 36.7(7) . . . . ?
P11 Cr1 P51 P41 129.6(9) . . . . ?
P2 Cr1 P51 P41 80.0(6) . . . . ?
P21 Cr1 P51 P41 90.1(6) . . . . ?
P4 Cr1 P51 P41 -7.6(6) . . . . ?
P42 Cr1 P51 P41 -15.4(8) . . . . ?
C2 Cr1 P51 Cr2 138.5(8) . . . . ?
C4 Cr1 P51 Cr2 -147.7(3) . . . . ?
C3 Cr1 P51 Cr2 -133.3(4) . . . . ?
C5 Cr1 P51 Cr2 175.6(4) . . . . ?
C1 Cr1 P51 Cr2 141.6(3) . . . . ?
P31 Cr1 P51 Cr2 -27.6(6) . . . . ?
P11 Cr1 P51 Cr2 65.3(8) . . . . ?
P2 Cr1 P51 Cr2 15.7(5) . . . . ?
P21 Cr1 P51 Cr2 25.8(6) . . . . ?
P4 Cr1 P51 Cr2 -71.9(5) . . . . ?
P42 Cr1 P51 Cr2 -79.7(8) . . . . ?
C2 Cr1 P1 P5 -148.4(3) . . . . ?
C4 Cr1 P1 P5 -76.3(6) . . . . ?
C3 Cr1 P1 P5 -161.4(3) . . . . ?
C5 Cr1 P1 P5 -78.6(3) . . . . ?
C1 Cr1 P1 P5 -112.1(3) . . . . ?
P31 Cr1 P1 P5 98.3(6) . . . . ?
P11 Cr1 P1 P5 -20(4) . . . . ?
P2 Cr1 P1 P5 129.4(4) . . . . ?
P21 Cr1 P1 P5 133.1(7) . . . . ?
P51 Cr1 P1 P5 6.7(6) . . . . ?
P4 Cr1 P1 P5 37.7(3) . . . . ?
P42 Cr1 P1 P5 24.8(3) . . . . ?
C2 Cr1 P1 P2 82.2(3) . . . . ?
C4 Cr1 P1 P2 154.3(5) . . . . ?
C3 Cr1 P1 P2 69.2(6) . . . . ?
C5 Cr1 P1 P2 152.0(3) . . . . ?
C1 Cr1 P1 P2 118.5(3) . . . . ?
P31 Cr1 P1 P2 -31.1(6) . . . . ?
P11 Cr1 P1 P2 -149(4) . . . . ?
P21 Cr1 P1 P2 3.7(7) . . . . ?
P51 Cr1 P1 P2 -122.7(6) . . . . ?
P4 Cr1 P1 P2 -91.7(3) . . . . ?
P42 Cr1 P1 P2 -104.6(4) . . . . ?
C2 Cr1 P1 Cr2 146.96(16) . . . . ?
C4 Cr1 P1 Cr2 -141.0(4) . . . . ?
C3 Cr1 P1 Cr2 133.9(3) . . . . ?
C5 Cr1 P1 Cr2 -143.26(16) . . . . ?
C1 Cr1 P1 Cr2 -176.8(2) . . . . ?
P31 Cr1 P1 Cr2 33.7(5) . . . . ?
P11 Cr1 P1 Cr2 -85(4) . . . . ?
P2 Cr1 P1 Cr2 64.8(3) . . . . ?
P21 Cr1 P1 Cr2 68.4(6) . . . . ?
P51 Cr1 P1 Cr2 -57.9(4) . . . . ?
P4 Cr1 P1 Cr2 -27.0(3) . . . . ?
P42 Cr1 P1 Cr2 -39.9(3) . . . . ?
P5 P1 P2 P3 1.3(7) . . . . ?
Cr2 P1 P2 P3 -46.0(4) . . . . ?
Cr1 P1 P2 P3 47.9(4) . . . . ?
P5 P1 P2 Cr1 -46.5(4) . . . . ?
Cr2 P1 P2 Cr1 -93.9(2) . . . . ?
P5 P1 P2 Cr2 47.4(4) . . . . ?
Cr1 P1 P2 Cr2 93.9(2) . . . . ?
C2 Cr1 P2 P3 119.6(4) . . . . ?
C4 Cr1 P2 P3 70.8(5) . . . . ?
C3 Cr1 P2 P3 83.2(4) . . . . ?
C5 Cr1 P2 P3 153.1(4) . . . . ?
C1 Cr1 P2 P3 152.8(3) . . . . ?
P31 Cr1 P2 P3 3.1(9) . . . . ?
P11 Cr1 P2 P3 -122.1(7) . . . . ?
P21 Cr1 P2 P3 -141(2) . . . . ?
P51 Cr1 P2 P3 -80.1(6) . . . . ?
P4 Cr1 P2 P3 -37.4(4) . . . . ?
P42 Cr1 P2 P3 -52.3(4) . . . . ?
C2 Cr1 P2 P1 -111.9(3) . . . . ?
C4 Cr1 P2 P1 -160.6(3) . . . . ?
C3 Cr1 P2 P1 -148.2(3) . . . . ?
C5 Cr1 P2 P1 -78.4(4) . . . . ?
C1 Cr1 P2 P1 -78.6(3) . . . . ?
P31 Cr1 P2 P1 131.7(7) . . . . ?
P11 Cr1 P2 P1 6.5(8) . . . . ?
P21 Cr1 P2 P1 -12(2) . . . . ?
P51 Cr1 P2 P1 48.5(6) . . . . ?
P4 Cr1 P2 P1 91.1(4) . . . . ?
P42 Cr1 P2 P1 76.3(4) . . . . ?
C2 Cr1 P2 Cr2 -175.78(18) . . . . ?
C4 Cr1 P2 Cr2 135.5(2) . . . . ?
C3 Cr1 P2 Cr2 147.90(14) . . . . ?
C5 Cr1 P2 Cr2 -142.3(3) . . . . ?
C1 Cr1 P2 Cr2 -142.56(14) . . . . ?
P31 Cr1 P2 Cr2 67.8(7) . . . . ?
P11 Cr1 P2 Cr2 -57.5(6) . . . . ?
P21 Cr1 P2 Cr2 -76(2) . . . . ?
P51 Cr1 P2 Cr2 -15.5(5) . . . . ?
P4 Cr1 P2 Cr2 27.2(3) . . . . ?
P42 Cr1 P2 Cr2 12.4(3) . . . . ?
P1 P2 P3 P4 -2.2(7) . . . . ?
Cr1 P2 P3 P4 45.2(4) . . . . ?
Cr2 P2 P3 P4 -47.9(4) . . . . ?
P1 P2 P3 Cr2 45.7(4) . . . . ?
Cr1 P2 P3 Cr2 93.1(2) . . . . ?
P1 P2 P3 Cr1 -47.4(4) . . . . ?
Cr2 P2 P3 Cr1 -93.1(2) . . . . ?
C2 Cr1 P3 P2 -76.7(3) . . . . ?
C4 Cr1 P3 P2 -146.6(2) . . . . ?
C3 Cr1 P3 P2 -110.4(3) . . . . ?
C5 Cr1 P3 P2 -158.8(3) . . . . ?
C1 Cr1 P3 P2 -74.7(6) . . . . ?
P31 Cr1 P3 P2 -13(4) . . . . ?
P11 Cr1 P3 P2 49.9(6) . . . . ?
P21 Cr1 P3 P2 8.1(4) . . . . ?
P51 Cr1 P3 P2 100.9(5) . . . . ?
P4 Cr1 P3 P2 130.5(5) . . . . ?
P42 Cr1 P3 P2 121.3(4) . . . . ?
C2 Cr1 P3 P4 152.7(3) . . . . ?
C4 Cr1 P3 P4 82.8(4) . . . . ?
C3 Cr1 P3 P4 119.0(3) . . . . ?
C5 Cr1 P3 P4 70.7(6) . . . . ?
C1 Cr1 P3 P4 154.7(5) . . . . ?
P31 Cr1 P3 P4 -144(4) . . . . ?
P11 Cr1 P3 P4 -80.6(6) . . . . ?
P2 Cr1 P3 P4 -130.5(5) . . . . ?
P21 Cr1 P3 P4 -122.4(5) . . . . ?
P51 Cr1 P3 P4 -29.6(6) . . . . ?
P42 Cr1 P3 P4 -9.2(4) . . . . ?
C2 Cr1 P3 Cr2 -141.86(18) . . . . ?
C4 Cr1 P3 Cr2 148.24(17) . . . . ?
C3 Cr1 P3 Cr2 -175.6(2) . . . . ?
C5 Cr1 P3 Cr2 136.1(3) . . . . ?
C1 Cr1 P3 Cr2 -139.9(4) . . . . ?
P31 Cr1 P3 Cr2 -78(4) . . . . ?
P11 Cr1 P3 Cr2 -15.2(5) . . . . ?
P2 Cr1 P3 Cr2 -65.1(3) . . . . ?
P21 Cr1 P3 Cr2 -57.0(3) . . . . ?
P51 Cr1 P3 Cr2 35.8(5) . . . . ?
P4 Cr1 P3 Cr2 65.4(4) . . . . ?
P42 Cr1 P3 Cr2 56.2(3) . . . . ?
P2 P3 P4 P5 2.2(7) . . . . ?
Cr2 P3 P4 P5 -45.6(4) . . . . ?
Cr1 P3 P4 P5 47.3(4) . . . . ?
P2 P3 P4 Cr1 -45.1(4) . . . . ?
Cr2 P3 P4 Cr1 -92.9(2) . . . . ?
P2 P3 P4 Cr2 47.8(4) . . . . ?
Cr1 P3 P4 Cr2 92.9(2) . . . . ?
C2 Cr1 P4 P5 155.8(4) . . . . ?
C4 Cr1 P4 P5 119.7(3) . . . . ?
C3 Cr1 P4 P5 153.4(3) . . . . ?
C5 Cr1 P4 P5 83.7(4) . . . . ?
C1 Cr1 P4 P5 71.0(5) . . . . ?
P31 Cr1 P4 P5 -122.5(6) . . . . ?
P11 Cr1 P4 P5 -28.1(6) . . . . ?
P2 Cr1 P4 P5 -91.6(3) . . . . ?
P21 Cr1 P4 P5 -80.3(5) . . . . ?
P51 Cr1 P4 P5 4.4(8) . . . . ?
P42 Cr1 P4 P5 17.9(10) . . . . ?
C2 Cr1 P4 P3 -75.3(5) . . . . ?
C4 Cr1 P4 P3 -111.3(3) . . . . ?
C3 Cr1 P4 P3 -77.6(3) . . . . ?
C5 Cr1 P4 P3 -147.4(3) . . . . ?
C1 Cr1 P4 P3 -160.0(4) . . . . ?
P31 Cr1 P4 P3 6.4(7) . . . . ?
P11 Cr1 P4 P3 100.9(6) . . . . ?
P2 Cr1 P4 P3 37.4(3) . . . . ?
P21 Cr1 P4 P3 48.6(5) . . . . ?
P51 Cr1 P4 P3 133.3(7) . . . . ?
P42 Cr1 P4 P3 146.8(12) . . . . ?
C2 Cr1 P4 Cr2 -139.8(3) . . . . ?
C4 Cr1 P4 Cr2 -175.83(17) . . . . ?
C3 Cr1 P4 Cr2 -142.12(14) . . . . ?
C5 Cr1 P4 Cr2 148.11(13) . . . . ?
C1 Cr1 P4 Cr2 135.4(3) . . . . ?
P31 Cr1 P4 Cr2 -58.1(5) . . . . ?
P11 Cr1 P4 Cr2 36.4(6) . . . . ?
P2 Cr1 P4 Cr2 -27.1(2) . . . . ?
P21 Cr1 P4 Cr2 -15.9(4) . . . . ?
P51 Cr1 P4 Cr2 68.8(6) . . . . ?
P42 Cr1 P4 Cr2 82.3(11) . . . . ?
P3 P4 P5 P1 -1.4(7) . . . . ?
Cr1 P4 P5 P1 46.1(4) . . . . ?
Cr2 P4 P5 P1 -47.0(4) . . . . ?
P3 P4 P5 Cr2 45.6(4) . . . . ?
Cr1 P4 P5 Cr2 93.1(2) . . . . ?
P3 P4 P5 Cr1 -47.5(4) . . . . ?
Cr2 P4 P5 Cr1 -93.1(2) . . . . ?
P2 P1 P5 P4 0.1(7) . . . . ?
Cr2 P1 P5 P4 47.5(4) . . . . ?
Cr1 P1 P5 P4 -46.0(4) . . . . ?
P2 P1 P5 Cr2 -47.4(4) . . . . ?
Cr1 P1 P5 Cr2 -93.5(3) . . . . ?
P2 P1 P5 Cr1 46.1(4) . . . . ?
Cr2 P1 P5 Cr1 93.5(3) . . . . ?
C2 Cr1 P5 P4 -160.7(3) . . . . ?
C4 Cr1 P5 P4 -77.2(3) . . . . ?
C3 Cr1 P5 P4 -74.1(5) . . . . ?
C5 Cr1 P5 P4 -111.1(3) . . . . ?
C1 Cr1 P5 P4 -147.5(2) . . . . ?
P31 Cr1 P5 P4 47.6(6) . . . . ?
P11 Cr1 P5 P4 135.8(9) . . . . ?
P2 Cr1 P5 P4 91.5(3) . . . . ?
P21 Cr1 P5 P4 100.3(5) . . . . ?
P51 Cr1 P5 P4 -16(3) . . . . ?
P42 Cr1 P5 P4 -7.6(3) . . . . ?
C2 Cr1 P5 P1 69.3(6) . . . . ?
C4 Cr1 P5 P1 152.8(3) . . . . ?
C3 Cr1 P5 P1 155.9(5) . . . . ?
C5 Cr1 P5 P1 118.9(4) . . . . ?
C1 Cr1 P5 P1 82.5(4) . . . . ?
P31 Cr1 P5 P1 -82.4(6) . . . . ?
P11 Cr1 P5 P1 5.8(11) . . . . ?
P2 Cr1 P5 P1 -38.6(4) . . . . ?
P21 Cr1 P5 P1 -29.7(5) . . . . ?
P51 Cr1 P5 P1 -146(3) . . . . ?
P4 Cr1 P5 P1 -130.0(5) . . . . ?
P42 Cr1 P5 P1 -137.7(6) . . . . ?
C2 Cr1 P5 Cr2 133.8(3) . . . . ?
C4 Cr1 P5 Cr2 -142.70(16) . . . . ?
C3 Cr1 P5 Cr2 -139.6(4) . . . . ?
C5 Cr1 P5 Cr2 -176.6(2) . . . . ?
C1 Cr1 P5 Cr2 146.99(15) . . . . ?
P31 Cr1 P5 Cr2 -17.9(5) . . . . ?
P11 Cr1 P5 Cr2 70.3(9) . . . . ?
P2 Cr1 P5 Cr2 25.9(3) . . . . ?
P21 Cr1 P5 Cr2 34.8(4) . . . . ?
P51 Cr1 P5 Cr2 -82(3) . . . . ?
P4 Cr1 P5 Cr2 -65.5(3) . . . . ?
P42 Cr1 P5 Cr2 -73.2(4) . . . . ?
C2 Cr1 P12 P52 -139.3(4) . . . . ?
C4 Cr1 P12 P52 -101.7(10) . . . . ?
C3 Cr1 P12 P52 -161.9(3) . . . . ?
C5 Cr1 P12 P52 -73.3(4) . . . . ?
C1 Cr1 P12 P52 -101.0(4) . . . . ?
P31 Cr1 P12 P52 109.9(6) . . . . ?
P11 Cr1 P12 P52 -12.6(14) . . . . ?
P2 Cr1 P12 P52 136.9(5) . . . . ?
P21 Cr1 P12 P52 138.5(9) . . . . ?
P51 Cr1 P12 P52 16.5(6) . . . . ?
P4 Cr1 P12 P52 52.6(4) . . . . ?
P42 Cr1 P12 P52 37.9(4) . . . . ?
C2 Cr1 P12 P22 92.8(3) . . . . ?
C4 Cr1 P12 P22 130.5(9) . . . . ?
C3 Cr1 P12 P22 70.3(4) . . . . ?
C5 Cr1 P12 P22 158.8(3) . . . . ?
C1 Cr1 P12 P22 131.1(3) . . . . ?
P31 Cr1 P12 P22 -17.9(6) . . . . ?
P11 Cr1 P12 P22 -140.4(16) . . . . ?
P2 Cr1 P12 P22 9.0(4) . . . . ?
P21 Cr1 P12 P22 10.7(8) . . . . ?
P51 Cr1 P12 P22 -111.3(5) . . . . ?
P4 Cr1 P12 P22 -75.3(4) . . . . ?
P42 Cr1 P12 P22 -90.0(4) . . . . ?
C2 Cr1 P12 Cr2 156.4(2) . . . . ?
C4 Cr1 P12 Cr2 -166.0(8) . . . . ?
C3 Cr1 P12 Cr2 133.80(17) . . . . ?
C5 Cr1 P12 Cr2 -137.66(16) . . . . ?
C1 Cr1 P12 Cr2 -165.4(3) . . . . ?
P31 Cr1 P12 Cr2 45.6(5) . . . . ?
P11 Cr1 P12 Cr2 -76.9(14) . . . . ?
P2 Cr1 P12 Cr2 72.5(4) . . . . ?
P21 Cr1 P12 Cr2 74.2(8) . . . . ?
P51 Cr1 P12 Cr2 -47.8(4) . . . . ?
P4 Cr1 P12 Cr2 -11.7(3) . . . . ?
P42 Cr1 P12 Cr2 -26.4(3) . . . . ?
P52 P12 P22 P32 -0.4(6) . . . . ?
Cr1 P12 P22 P32 46.7(4) . . . . ?
Cr2 P12 P22 P32 -46.8(4) . . . . ?
P52 P12 P22 Cr2 46.4(4) . . . . ?
Cr1 P12 P22 Cr2 93.5(2) . . . . ?
P52 P12 P22 Cr1 -47.1(4) . . . . ?
Cr2 P12 P22 Cr1 -93.5(2) . . . . ?
C2 Cr1 P22 P32 130.4(4) . . . . ?
C4 Cr1 P22 P32 68.8(4) . . . . ?
C3 Cr1 P22 P32 91.9(4) . . . . ?
C5 Cr1 P22 P32 127.3(10) . . . . ?
C1 Cr1 P22 P32 158.1(3) . . . . ?
P31 Cr1 P22 P32 9.9(10) . . . . ?
P11 Cr1 P22 P32 -112.7(6) . . . . ?
P2 Cr1 P22 P32 -150.5(10) . . . . ?
P21 Cr1 P22 P32 -140.9(9) . . . . ?
P51 Cr1 P22 P32 -64.9(6) . . . . ?
P4 Cr1 P22 P32 -24.6(4) . . . . ?
P42 Cr1 P22 P32 -37.7(4) . . . . ?
C2 Cr1 P22 P12 -99.3(3) . . . . ?
C4 Cr1 P22 P12 -161.0(3) . . . . ?
C3 Cr1 P22 P12 -137.9(3) . . . . ?
C5 Cr1 P22 P12 -102.4(10) . . . . ?
C1 Cr1 P22 P12 -71.6(3) . . . . ?
P31 Cr1 P22 P12 140.1(11) . . . . ?
P11 Cr1 P22 P12 17.5(7) . . . . ?
P2 Cr1 P22 P12 -20.3(8) . . . . ?
P21 Cr1 P22 P12 -10.7(7) . . . . ?
P51 Cr1 P22 P12 65.4(6) . . . . ?
P4 Cr1 P22 P12 105.6(4) . . . . ?
P42 Cr1 P22 P12 92.5(4) . . . . ?
C2 Cr1 P22 Cr2 -163.9(3) . . . . ?
C4 Cr1 P22 Cr2 134.46(17) . . . . ?
C3 Cr1 P22 Cr2 157.5(3) . . . . ?
C5 Cr1 P22 Cr2 -167.0(9) . . . . ?
C1 Cr1 P22 Cr2 -136.22(17) . . . . ?
P31 Cr1 P22 Cr2 75.5(10) . . . . ?
P11 Cr1 P22 Cr2 -47.1(5) . . . . ?
P2 Cr1 P22 Cr2 -84.9(9) . . . . ?
P21 Cr1 P22 Cr2 -75.3(8) . . . . ?
P51 Cr1 P22 Cr2 0.8(5) . . . . ?
P4 Cr1 P22 Cr2 41.0(3) . . . . ?
P42 Cr1 P22 Cr2 27.9(3) . . . . ?
P12 P22 P32 P42 -0.3(6) . . . . ?
Cr2 P22 P32 P42 -46.6(4) . . . . ?
Cr1 P22 P32 P42 45.7(4) . . . . ?
P12 P22 P32 Cr2 46.4(4) . . . . ?
Cr1 P22 P32 Cr2 92.3(2) . . . . ?
P12 P22 P32 Cr1 -46.0(4) . . . . ?
Cr2 P22 P32 Cr1 -92.3(2) . . . . ?
C2 Cr1 P32 P22 -70.9(4) . . . . ?
C4 Cr1 P32 P22 -137.8(3) . . . . ?
C3 Cr1 P32 P22 -99.5(4) . . . . ?
C5 Cr1 P32 P22 -160.0(3) . . . . ?
C1 Cr1 P32 P22 -97.2(9) . . . . ?
P31 Cr1 P32 P22 -11.2(11) . . . . ?
P11 Cr1 P32 P22 65.1(6) . . . . ?
P2 Cr1 P32 P22 8.8(3) . . . . ?
P21 Cr1 P32 P22 17.6(5) . . . . ?
P51 Cr1 P32 P22 112.3(6) . . . . ?
P4 Cr1 P32 P22 138.5(6) . . . . ?
P42 Cr1 P32 P22 130.1(5) . . . . ?
C2 Cr1 P32 P42 159.0(3) . . . . ?
C4 Cr1 P32 P42 92.1(4) . . . . ?
C3 Cr1 P32 P42 130.4(4) . . . . ?
C5 Cr1 P32 P42 69.9(4) . . . . ?
C1 Cr1 P32 P42 132.7(9) . . . . ?
P31 Cr1 P32 P42 -141.3(12) . . . . ?
P11 Cr1 P32 P42 -65.0(6) . . . . ?
P2 Cr1 P32 P42 -121.3(4) . . . . ?
P21 Cr1 P32 P42 -112.5(4) . . . . ?
P51 Cr1 P32 P42 -17.8(5) . . . . ?
P4 Cr1 P32 P42 8.4(5) . . . . ?
C2 Cr1 P32 Cr2 -136.02(17) . . . . ?
C4 Cr1 P32 Cr2 157.1(2) . . . . ?
C3 Cr1 P32 Cr2 -164.6(2) . . . . ?
C5 Cr1 P32 Cr2 134.92(17) . . . . ?
C1 Cr1 P32 Cr2 -162.3(8) . . . . ?
P31 Cr1 P32 Cr2 -76.3(11) . . . . ?
P11 Cr1 P32 Cr2 0.0(5) . . . . ?
P2 Cr1 P32 Cr2 -56.3(2) . . . . ?
P21 Cr1 P32 Cr2 -47.5(3) . . . . ?
P51 Cr1 P32 Cr2 47.2(5) . . . . ?
P4 Cr1 P32 Cr2 73.4(4) . . . . ?
P42 Cr1 P32 Cr2 65.0(3) . . . . ?
P22 P32 P42 P52 0.9(7) . . . . ?
Cr2 P32 P42 P52 -45.8(4) . . . . ?
Cr1 P32 P42 P52 47.2(4) . . . . ?
P22 P32 P42 Cr1 -46.3(4) . . . . ?
Cr2 P32 P42 Cr1 -93.0(2) . . . . ?
P22 P32 P42 Cr2 46.7(4) . . . . ?
Cr1 P32 P42 Cr2 93.0(2) . . . . ?
C2 Cr1 P42 P52 132.3(10) . . . . ?
C4 Cr1 P42 P52 130.4(4) . . . . ?
C3 Cr1 P42 P52 159.0(3) . . . . ?
C5 Cr1 P42 P52 92.1(4) . . . . ?
C1 Cr1 P42 P52 69.3(4) . . . . ?
P31 Cr1 P42 P52 -113.5(5) . . . . ?
P11 Cr1 P42 P52 -16.8(7) . . . . ?
P2 Cr1 P42 P52 -77.1(4) . . . . ?
P21 Cr1 P42 P52 -65.5(5) . . . . ?
P51 Cr1 P42 P52 11.1(9) . . . . ?
P4 Cr1 P42 P52 -149.1(12) . . . . ?
C2 Cr1 P42 P32 -98.4(10) . . . . ?
C4 Cr1 P42 P32 -100.3(3) . . . . ?
C3 Cr1 P42 P32 -71.7(4) . . . . ?
C5 Cr1 P42 P32 -138.6(3) . . . . ?
C1 Cr1 P42 P32 -161.5(3) . . . . ?
P31 Cr1 P42 P32 15.8(6) . . . . ?
P11 Cr1 P42 P32 112.5(6) . . . . ?
P2 Cr1 P42 P32 52.2(4) . . . . ?
P21 Cr1 P42 P32 63.8(5) . . . . ?
P51 Cr1 P42 P32 140.3(10) . . . . ?
P4 Cr1 P42 P32 -19.8(9) . . . . ?
C2 Cr1 P42 Cr2 -163.0(9) . . . . ?
C4 Cr1 P42 Cr2 -164.9(3) . . . . ?
C3 Cr1 P42 Cr2 -136.29(17) . . . . ?
C5 Cr1 P42 Cr2 156.8(2) . . . . ?
C1 Cr1 P42 Cr2 133.94(18) . . . . ?
P31 Cr1 P42 Cr2 -48.8(5) . . . . ?
P11 Cr1 P42 Cr2 47.9(6) . . . . ?
P2 Cr1 P42 Cr2 -12.4(3) . . . . ?
P21 Cr1 P42 Cr2 -0.8(4) . . . . ?
P51 Cr1 P42 Cr2 75.7(9) . . . . ?
P4 Cr1 P42 Cr2 -84.4(10) . . . . ?
P32 P42 P52 P12 -1.1(7) . . . . ?
Cr1 P42 P52 P12 46.3(4) . . . . ?
Cr2 P42 P52 P12 -46.9(4) . . . . ?
P32 P42 P52 Cr2 45.8(4) . . . . ?
Cr1 P42 P52 Cr2 93.1(2) . . . . ?
P32 P42 P52 Cr1 -47.4(4) . . . . ?
Cr2 P42 P52 Cr1 -93.1(2) . . . . ?
P22 P12 P52 P42 0.9(7) . . . . ?
Cr1 P12 P52 P42 -46.1(4) . . . . ?
Cr2 P12 P52 P42 47.0(4) . . . . ?
P22 P12 P52 Cr2 -46.0(4) . . . . ?
Cr1 P12 P52 Cr2 -93.1(2) . . . . ?
P22 P12 P52 Cr1 47.1(4) . . . . ?
Cr2 P12 P52 Cr1 93.1(2) . . . . ?
C2 Cr1 P52 P42 -161.8(3) . . . . ?
C4 Cr1 P52 P42 -72.0(4) . . . . ?
C3 Cr1 P52 P42 -99.0(10) . . . . ?
C5 Cr1 P52 P42 -100.6(4) . . . . ?
C1 Cr1 P52 P42 -139.0(3) . . . . ?
P31 Cr1 P52 P42 62.4(6) . . . . ?
P11 Cr1 P52 P42 142.4(14) . . . . ?
P2 Cr1 P52 P42 104.2(4) . . . . ?
P21 Cr1 P52 P42 111.4(5) . . . . ?
P51 Cr1 P52 P42 -11.7(9) . . . . ?
P4 Cr1 P52 P42 8.6(3) . . . . ?
C2 Cr1 P52 P12 68.3(4) . . . . ?
C4 Cr1 P52 P12 158.2(3) . . . . ?
C3 Cr1 P52 P12 131.2(10) . . . . ?
C5 Cr1 P52 P12 129.6(4) . . . . ?
C1 Cr1 P52 P12 91.2(4) . . . . ?
P31 Cr1 P52 P12 -67.5(6) . . . . ?
P11 Cr1 P52 P12 12.6(14) . . . . ?
P2 Cr1 P52 P12 -25.6(3) . . . . ?
P21 Cr1 P52 P12 -18.4(5) . . . . ?
P51 Cr1 P52 P12 -141.5(11) . . . . ?
P4 Cr1 P52 P12 -121.2(4) . . . . ?
P42 Cr1 P52 P12 -129.8(5) . . . . ?
C2 Cr1 P52 Cr2 133.13(19) . . . . ?
C4 Cr1 P52 Cr2 -137.01(17) . . . . ?
C3 Cr1 P52 Cr2 -164.0(9) . . . . ?
C5 Cr1 P52 Cr2 -165.6(2) . . . . ?
C1 Cr1 P52 Cr2 156.0(2) . . . . ?
P31 Cr1 P52 Cr2 -2.7(6) . . . . ?
P11 Cr1 P52 Cr2 77.4(13) . . . . ?
P2 Cr1 P52 Cr2 39.2(3) . . . . ?
P21 Cr1 P52 Cr2 46.4(4) . . . . ?
P51 Cr1 P52 Cr2 -76.7(10) . . . . ?
P4 Cr1 P52 Cr2 -56.4(2) . . . . ?
P42 Cr1 P52 Cr2 -65.0(3) . . . . ?
P11 P21 Cr2 C11 91.3(6) . . . . ?
P31 P21 Cr2 C11 -143.4(5) . . . . ?
Cr1 P21 Cr2 C11 154.3(3) . . . . ?
P11 P21 Cr2 C15 69.9(8) . . . . ?
P31 P21 Cr2 C15 -164.8(5) . . . . ?
Cr1 P21 Cr2 C15 132.9(4) . . . . ?
P11 P21 Cr2 C14 137.6(13) . . . . ?
P31 P21 Cr2 C14 -97.0(14) . . . . ?
Cr1 P21 Cr2 C14 -159.4(10) . . . . ?
P11 P21 Cr2 C13 158.4(6) . . . . ?
P31 P21 Cr2 C13 -76.3(6) . . . . ?
Cr1 P21 Cr2 C13 -138.6(2) . . . . ?
P11 P21 Cr2 C12 129.3(6) . . . . ?
P31 P21 Cr2 C12 -105.4(6) . . . . ?
Cr1 P21 Cr2 C12 -167.7(3) . . . . ?
P11 P21 Cr2 P31 -125.3(8) . . . . ?
Cr1 P21 Cr2 P31 -62.3(6) . . . . ?
P11 P21 Cr2 P41 -89.4(7) . . . . ?
P31 P21 Cr2 P41 35.9(7) . . . . ?
Cr1 P21 Cr2 P41 -26.4(5) . . . . ?
P11 P21 Cr2 P51 -36.7(7) . . . . ?
P31 P21 Cr2 P51 88.6(7) . . . . ?
Cr1 P21 Cr2 P51 26.3(6) . . . . ?
P31 P21 Cr2 P11 125.3(8) . . . . ?
Cr1 P21 Cr2 P11 63.0(6) . . . . ?
P11 P21 Cr2 P22 -141.8(13) . . . . ?
P31 P21 Cr2 P22 -16.5(10) . . . . ?
Cr1 P21 Cr2 P22 -78.9(10) . . . . ?
P11 P21 Cr2 P1 7.3(8) . . . . ?
P31 P21 Cr2 P1 132.6(8) . . . . ?
Cr1 P21 Cr2 P1 70.3(5) . . . . ?
P41 P31 Cr2 C11 -161.5(6) . . . . ?
P21 P31 Cr2 C11 67.0(7) . . . . ?
Cr1 P31 Cr2 C11 131.5(4) . . . . ?
P41 P31 Cr2 C15 -85.4(17) . . . . ?
P21 P31 Cr2 C15 143.1(15) . . . . ?
Cr1 P31 Cr2 C15 -152.5(13) . . . . ?
P41 P31 Cr2 C14 -70.8(7) . . . . ?
P21 P31 Cr2 C14 157.6(5) . . . . ?
Cr1 P31 Cr2 C14 -137.9(2) . . . . ?
P41 P31 Cr2 C13 -101.7(6) . . . . ?
P21 P31 Cr2 C13 126.7(5) . . . . ?
Cr1 P31 Cr2 C13 -168.8(4) . . . . ?
P41 P31 Cr2 C12 -140.0(6) . . . . ?
P21 P31 Cr2 C12 88.5(5) . . . . ?
Cr1 P31 Cr2 C12 153.0(3) . . . . ?
P41 P31 Cr2 P21 131.5(8) . . . . ?
Cr1 P31 Cr2 P21 64.5(6) . . . . ?
P21 P31 Cr2 P41 -131.5(8) . . . . ?
Cr1 P31 Cr2 P41 -67.1(7) . . . . ?
P41 P31 Cr2 P51 39.0(7) . . . . ?
P21 P31 Cr2 P51 -92.5(7) . . . . ?
Cr1 P31 Cr2 P51 -28.1(7) . . . . ?
P41 P31 Cr2 P11 90.8(7) . . . . ?
P21 P31 Cr2 P11 -40.7(6) . . . . ?
Cr1 P31 Cr2 P11 23.8(6) . . . . ?
P41 P31 Cr2 P22 147.9(11) . . . . ?
P21 P31 Cr2 P22 16.4(9) . . . . ?
Cr1 P31 Cr2 P22 80.9(8) . . . . ?
P41 P31 Cr2 P1 101.4(6) . . . . ?
P21 P31 Cr2 P1 -30.2(6) . . . . ?
Cr1 P31 Cr2 P1 34.3(5) . . . . ?
P31 P41 Cr2 C11 140.6(12) . . . . ?
P51 P41 Cr2 C11 -91.7(14) . . . . ?
Cr1 P41 Cr2 C11 -156.0(10) . . . . ?
P31 P41 Cr2 C15 159.4(5) . . . . ?
P51 P41 Cr2 C15 -73.0(7) . . . . ?
Cr1 P41 Cr2 C15 -137.2(3) . . . . ?
P31 P41 Cr2 C14 129.5(5) . . . . ?
P51 P41 Cr2 C14 -102.8(6) . . . . ?
Cr1 P41 Cr2 C14 -167.1(3) . . . . ?
P31 P41 Cr2 C13 91.5(6) . . . . ?
P51 P41 Cr2 C13 -140.9(5) . . . . ?
Cr1 P41 Cr2 C13 154.9(3) . . . . ?
P31 P41 Cr2 C12 70.6(8) . . . . ?
P51 P41 Cr2 C12 -161.7(5) . . . . ?
Cr1 P41 Cr2 C12 134.0(4) . . . . ?
P31 P41 Cr2 P21 -37.3(6) . . . . ?
P51 P41 Cr2 P21 90.4(7) . . . . ?
Cr1 P41 Cr2 P21 26.1(5) . . . . ?
P51 P41 Cr2 P31 127.7(8) . . . . ?
Cr1 P41 Cr2 P31 63.4(6) . . . . ?
P31 P41 Cr2 P51 -127.7(8) . . . . ?
Cr1 P41 Cr2 P51 -64.3(6) . . . . ?
P31 P41 Cr2 P11 -90.3(8) . . . . ?
P51 P41 Cr2 P11 37.3(8) . . . . ?
Cr1 P41 Cr2 P11 -26.9(6) . . . . ?
P31 P41 Cr2 P22 -14.9(6) . . . . ?
P51 P41 Cr2 P22 112.8(6) . . . . ?
Cr1 P41 Cr2 P22 48.5(3) . . . . ?
P31 P41 Cr2 P1 -80.2(6) . . . . ?
P51 P41 Cr2 P1 47.5(6) . . . . ?
Cr1 P41 Cr2 P1 -16.8(5) . . . . ?
P11 P51 Cr2 C11 -73.1(8) . . . . ?
P41 P51 Cr2 C11 157.4(5) . . . . ?
Cr1 P51 Cr2 C11 -136.9(2) . . . . ?
P11 P51 Cr2 C15 -102.7(8) . . . . ?
P41 P51 Cr2 C15 127.8(6) . . . . ?
Cr1 P51 Cr2 C15 -166.4(4) . . . . ?
P11 P51 Cr2 C14 -140.8(8) . . . . ?
P41 P51 Cr2 C14 89.7(6) . . . . ?
Cr1 P51 Cr2 C14 155.5(3) . . . . ?
P11 P51 Cr2 C13 -161.5(8) . . . . ?
P41 P51 Cr2 C13 69.0(7) . . . . ?
Cr1 P51 Cr2 C13 134.7(3) . . . . ?
P11 P51 Cr2 C12 -91.9(17) . . . . ?
P41 P51 Cr2 C12 138.6(15) . . . . ?
Cr1 P51 Cr2 C12 -155.6(12) . . . . ?
P11 P51 Cr2 P21 37.4(8) . . . . ?
P41 P51 Cr2 P21 -92.1(7) . . . . ?
Cr1 P51 Cr2 P21 -26.3(6) . . . . ?
P11 P51 Cr2 P31 91.3(9) . . . . ?
P41 P51 Cr2 P31 -38.2(7) . . . . ?
Cr1 P51 Cr2 P31 27.5(6) . . . . ?
P11 P51 Cr2 P41 129.5(9) . . . . ?
Cr1 P51 Cr2 P41 65.8(6) . . . . ?
P41 P51 Cr2 P11 -129.5(9) . . . . ?
Cr1 P51 Cr2 P11 -63.7(8) . . . . ?
P11 P51 Cr2 P22 64.5(8) . . . . ?
P41 P51 Cr2 P22 -65.0(6) . . . . ?
Cr1 P51 Cr2 P22 0.8(6) . . . . ?
P11 P51 Cr2 P1 5.2(10) . . . . ?
P41 P51 Cr2 P1 -124.4(7) . . . . ?
Cr1 P51 Cr2 P1 -58.6(4) . . . . ?
P51 P11 Cr2 C11 127.9(6) . . . . ?
P21 P11 Cr2 C11 -101.6(6) . . . . ?
Cr1 P11 Cr2 C11 -166.5(4) . . . . ?
P51 P11 Cr2 C15 89.6(6) . . . . ?
P21 P11 Cr2 C15 -139.9(6) . . . . ?
Cr1 P11 Cr2 C15 155.2(4) . . . . ?
P51 P11 Cr2 C14 67.9(8) . . . . ?
P21 P11 Cr2 C14 -161.5(6) . . . . ?
Cr1 P11 Cr2 C14 133.6(5) . . . . ?
P51 P11 Cr2 C13 136.3(16) . . . . ?
P21 P11 Cr2 C13 -93(2) . . . . ?
Cr1 P11 Cr2 C13 -158.1(15) . . . . ?
P51 P11 Cr2 C12 157.5(5) . . . . ?
P21 P11 Cr2 C12 -72.0(8) . . . . ?
Cr1 P11 Cr2 C12 -136.9(3) . . . . ?
P51 P11 Cr2 P21 -130.5(9) . . . . ?
Cr1 P11 Cr2 P21 -64.9(7) . . . . ?
P51 P11 Cr2 P31 -89.3(8) . . . . ?
P21 P11 Cr2 P31 41.2(7) . . . . ?
Cr1 P11 Cr2 P31 -23.7(7) . . . . ?
P51 P11 Cr2 P41 -37.9(7) . . . . ?
P21 P11 Cr2 P41 92.7(7) . . . . ?
Cr1 P11 Cr2 P41 27.8(6) . . . . ?
P21 P11 Cr2 P51 130.5(9) . . . . ?
Cr1 P11 Cr2 P51 65.6(5) . . . . ?
P51 P11 Cr2 P22 -113.3(7) . . . . ?
P21 P11 Cr2 P22 17.3(6) . . . . ?
Cr1 P11 Cr2 P22 -47.7(4) . . . . ?
P51 P11 Cr2 P1 -156(4) . . . . ?
P21 P11 Cr2 P1 -26(4) . . . . ?
Cr1 P11 Cr2 P1 -91(4) . . . . ?
P32 P22 Cr2 C11 -154.2(3) . . . . ?
P12 P22 Cr2 C11 75.8(3) . . . . ?
Cr1 P22 Cr2 C11 139.95(18) . . . . ?
P32 P22 Cr2 C15 -150.3(6) . . . . ?
P12 P22 Cr2 C15 79.7(7) . . . . ?
Cr1 P22 Cr2 C15 143.8(5) . . . . ?
P32 P22 Cr2 C14 -69.4(5) . . . . ?
P12 P22 Cr2 C14 160.6(3) . . . . ?
Cr1 P22 Cr2 C14 -135.2(2) . . . . ?
P32 P22 Cr2 C13 -85.2(4) . . . . ?
P12 P22 Cr2 C13 144.8(3) . . . . ?
Cr1 P22 Cr2 C13 -151.1(2) . . . . ?
P32 P22 Cr2 C12 -122.1(4) . . . . ?
P12 P22 Cr2 C12 107.9(4) . . . . ?
Cr1 P22 Cr2 C12 172.1(3) . . . . ?
P32 P22 Cr2 P21 142.6(12) . . . . ?
P12 P22 Cr2 P21 12.6(10) . . . . ?
Cr1 P22 Cr2 P21 76.7(10) . . . . ?
P32 P22 Cr2 P31 -8.2(8) . . . . ?
P12 P22 Cr2 P31 -138.2(10) . . . . ?
Cr1 P22 Cr2 P31 -74.0(9) . . . . ?
P32 P22 Cr2 P41 17.1(5) . . . . ?
P12 P22 Cr2 P41 -112.9(5) . . . . ?
Cr1 P22 Cr2 P41 -48.7(4) . . . . ?
P32 P22 Cr2 P51 65.0(6) . . . . ?
P12 P22 Cr2 P51 -64.9(6) . . . . ?
Cr1 P22 Cr2 P51 -0.8(6) . . . . ?
P32 P22 Cr2 P11 112.0(5) . . . . ?
P12 P22 Cr2 P11 -18.0(6) . . . . ?
Cr1 P22 Cr2 P11 46.2(4) . . . . ?
P32 P22 Cr2 P1 120.4(4) . . . . ?
P12 P22 Cr2 P1 -9.6(3) . . . . ?
Cr1 P22 Cr2 P1 54.6(3) . . . . ?
P5 P1 Cr2 C11 120.4(3) . . . . ?
P2 P1 Cr2 C11 -111.1(3) . . . . ?
Cr1 P1 Cr2 C11 -174.9(2) . . . . ?
P5 P1 Cr2 C15 83.8(3) . . . . ?
P2 P1 Cr2 C15 -147.7(3) . . . . ?
Cr1 P1 Cr2 C15 148.53(18) . . . . ?
P5 P1 Cr2 C14 70.4(5) . . . . ?
P2 P1 Cr2 C14 -161.1(3) . . . . ?
Cr1 P1 Cr2 C14 135.1(3) . . . . ?
P5 P1 Cr2 C13 152.2(5) . . . . ?
P2 P1 Cr2 C13 -79.4(8) . . . . ?
Cr1 P1 Cr2 C13 -143.1(5) . . . . ?
P5 P1 Cr2 C12 153.4(3) . . . . ?
P2 P1 Cr2 C12 -78.2(3) . . . . ?
Cr1 P1 Cr2 C12 -141.93(14) . . . . ?
P5 P1 Cr2 P21 -134.8(8) . . . . ?
P2 P1 Cr2 P21 -6.3(8) . . . . ?
Cr1 P1 Cr2 P21 -70.1(7) . . . . ?
P5 P1 Cr2 P31 -98.2(6) . . . . ?
P2 P1 Cr2 P31 30.2(5) . . . . ?
Cr1 P1 Cr2 P31 -33.5(5) . . . . ?
P5 P1 Cr2 P41 -47.7(5) . . . . ?
P2 P1 Cr2 P41 80.8(5) . . . . ?
Cr1 P1 Cr2 P41 17.0(5) . . . . ?
P5 P1 Cr2 P51 -6.3(6) . . . . ?
P2 P1 Cr2 P51 122.1(6) . . . . ?
Cr1 P1 Cr2 P51 58.4(4) . . . . ?
P5 P1 Cr2 P11 14(4) . . . . ?
P2 P1 Cr2 P11 143(4) . . . . ?
Cr1 P1 Cr2 P11 79(4) . . . . ?
P5 P1 Cr2 P22 -119.8(4) . . . . ?
P2 P1 Cr2 P22 8.6(3) . . . . ?
Cr1 P1 Cr2 P22 -55.1(3) . . . . ?
C14 Cr2 C11 C15 37.75(12) . . . . ?
C13 Cr2 C11 C15 80.28(13) . . . . ?
C12 Cr2 C11 C15 117.93(18) . . . . ?
P21 Cr2 C11 C15 -156.8(4) . . . . ?
P31 Cr2 C11 C15 152.8(7) . . . . ?
P41 Cr2 C11 C15 25.4(15) . . . . ?
P51 Cr2 C11 C15 -52.7(6) . . . . ?
P11 Cr2 C11 C15 -102.6(6) . . . . ?
P22 Cr2 C11 C15 177.6(4) . . . . ?
P1 Cr2 C11 C15 -113.7(3) . . . . ?
C15 Cr2 C11 C12 -117.93(18) . . . . ?
C14 Cr2 C11 C12 -80.18(13) . . . . ?
C13 Cr2 C11 C12 -37.66(13) . . . . ?
P21 Cr2 C11 C12 85.2(4) . . . . ?
P31 Cr2 C11 C12 34.8(7) . . . . ?
P41 Cr2 C11 C12 -92.5(15) . . . . ?
P51 Cr2 C11 C12 -170.7(6) . . . . ?
P11 Cr2 C11 C12 139.5(6) . . . . ?
P22 Cr2 C11 C12 59.7(4) . . . . ?
P1 Cr2 C11 C12 128.3(3) . . . . ?
C15 Cr2 C11 C16 120.9(3) . . . . ?
C14 Cr2 C11 C16 158.7(3) . . . . ?
C13 Cr2 C11 C16 -158.8(3) . . . . ?
C12 Cr2 C11 C16 -121.1(3) . . . . ?
P21 Cr2 C11 C16 -35.9(5) . . . . ?
P31 Cr2 C11 C16 -86.3(7) . . . . ?
P41 Cr2 C11 C16 146.4(14) . . . . ?
P51 Cr2 C11 C16 68.2(6) . . . . ?
P11 Cr2 C11 C16 18.4(6) . . . . ?
P22 Cr2 C11 C16 -61.5(4) . . . . ?
P1 Cr2 C11 C16 7.2(4) . . . . ?
C15 C11 C12 C13 -0.2(2) . . . . ?
C16 C11 C12 C13 -177.3(2) . . . . ?
Cr2 C11 C12 C13 61.92(15) . . . . ?
C15 C11 C12 C17 176.0(2) . . . . ?
C16 C11 C12 C17 -1.0(4) . . . . ?
Cr2 C11 C12 C17 -121.9(2) . . . . ?
C15 C11 C12 Cr2 -62.14(15) . . . . ?
C16 C11 C12 Cr2 120.8(2) . . . . ?
C15 Cr2 C12 C11 37.27(12) . . . . ?
C14 Cr2 C12 C11 79.75(13) . . . . ?
C13 Cr2 C12 C11 117.06(18) . . . . ?
P21 Cr2 C12 C11 -103.1(5) . . . . ?
P31 Cr2 C12 C11 -158.0(5) . . . . ?
P41 Cr2 C12 C11 151.2(7) . . . . ?
P51 Cr2 C12 C11 25.3(17) . . . . ?
P11 Cr2 C12 C11 -52.8(8) . . . . ?
P22 Cr2 C12 C11 -131.2(4) . . . . ?
P1 Cr2 C12 C11 -62.1(4) . . . . ?
C11 Cr2 C12 C13 -117.06(18) . . . . ?
C15 Cr2 C12 C13 -79.79(13) . . . . ?
C14 Cr2 C12 C13 -37.31(12) . . . . ?
P21 Cr2 C12 C13 139.8(5) . . . . ?
P31 Cr2 C12 C13 84.9(5) . . . . ?
P41 Cr2 C12 C13 34.2(7) . . . . ?
P51 Cr2 C12 C13 -91.7(17) . . . . ?
P11 Cr2 C12 C13 -169.8(8) . . . . ?
P22 Cr2 C12 C13 111.7(4) . . . . ?
P1 Cr2 C12 C13 -179.2(3) . . . . ?
C11 Cr2 C12 C17 121.4(3) . . . . ?
C15 Cr2 C12 C17 158.7(3) . . . . ?
C14 Cr2 C12 C17 -158.8(3) . . . . ?
C13 Cr2 C12 C17 -121.5(3) . . . . ?
P21 Cr2 C12 C17 18.3(5) . . . . ?
P31 Cr2 C12 C17 -36.6(6) . . . . ?
P41 Cr2 C12 C17 -87.3(7) . . . . ?
P51 Cr2 C12 C17 146.7(17) . . . . ?
P11 Cr2 C12 C17 68.6(8) . . . . ?
P22 Cr2 C12 C17 -9.8(5) . . . . ?
P1 Cr2 C12 C17 59.3(4) . . . . ?
C11 C12 C13 C14 0.2(2) . . . . ?
C17 C12 C13 C14 -176.0(2) . . . . ?
Cr2 C12 C13 C14 61.89(14) . . . . ?
C11 C12 C13 C18 176.6(2) . . . . ?
C17 C12 C13 C18 0.4(4) . . . . ?
Cr2 C12 C13 C18 -121.7(2) . . . . ?
C11 C12 C13 Cr2 -61.67(14) . . . . ?
C17 C12 C13 Cr2 122.1(2) . . . . ?
C11 Cr2 C13 C14 -80.07(13) . . . . ?
C15 Cr2 C13 C14 -37.49(12) . . . . ?
C12 Cr2 C13 C14 -117.80(18) . . . . ?
P21 Cr2 C13 C14 -169.7(6) . . . . ?
P31 Cr2 C13 C14 137.3(5) . . . . ?
P41 Cr2 C13 C14 84.5(5) . . . . ?
P51 Cr2 C13 C14 34.0(7) . . . . ?
P11 Cr2 C13 C14 -89(2) . . . . ?
P22 Cr2 C13 C14 165.1(4) . . . . ?
P1 Cr2 C13 C14 -116.1(7) . . . . ?
C11 Cr2 C13 C12 37.72(13) . . . . ?
C15 Cr2 C13 C12 80.31(14) . . . . ?
C14 Cr2 C13 C12 117.80(18) . . . . ?
P21 Cr2 C13 C12 -51.9(6) . . . . ?
P31 Cr2 C13 C12 -104.9(5) . . . . ?
P41 Cr2 C13 C12 -157.7(5) . . . . ?
P51 Cr2 C13 C12 151.7(6) . . . . ?
P11 Cr2 C13 C12 28(2) . . . . ?
P22 Cr2 C13 C12 -77.1(4) . . . . ?
P1 Cr2 C13 C12 1.7(7) . . . . ?
C11 Cr2 C13 C18 159.8(3) . . . . ?
C15 Cr2 C13 C18 -157.6(3) . . . . ?
C14 Cr2 C13 C18 -120.1(3) . . . . ?
C12 Cr2 C13 C18 122.1(3) . . . . ?
P21 Cr2 C13 C18 70.2(6) . . . . ?
P31 Cr2 C13 C18 17.2(6) . . . . ?
P41 Cr2 C13 C18 -35.6(5) . . . . ?
P51 Cr2 C13 C18 -86.1(7) . . . . ?
P11 Cr2 C13 C18 150(2) . . . . ?
P22 Cr2 C13 C18 45.0(4) . . . . ?
P1 Cr2 C13 C18 123.8(7) . . . . ?
C12 C13 C14 C15 -0.1(2) . . . . ?
C18 C13 C14 C15 -176.6(2) . . . . ?
Cr2 C13 C14 C15 61.91(14) . . . . ?
C12 C13 C14 C19 176.6(2) . . . . ?
C18 C13 C14 C19 0.2(4) . . . . ?
Cr2 C13 C14 C19 -121.3(2) . . . . ?
C12 C13 C14 Cr2 -62.04(15) . . . . ?
C18 C13 C14 Cr2 121.5(2) . . . . ?
C11 Cr2 C14 C13 79.75(14) . . . . ?
C15 Cr2 C14 C13 117.52(18) . . . . ?
C12 Cr2 C14 C13 37.26(13) . . . . ?
P21 Cr2 C14 C13 28.0(15) . . . . ?
P31 Cr2 C14 C13 -55.7(6) . . . . ?
P41 Cr2 C14 C13 -104.1(5) . . . . ?
P51 Cr2 C14 C13 -157.8(5) . . . . ?
P11 Cr2 C14 C13 153.0(7) . . . . ?
P22 Cr2 C14 C13 -25.0(5) . . . . ?
P1 Cr2 C14 C13 138.5(4) . . . . ?
C11 Cr2 C14 C15 -37.77(13) . . . . ?
C13 Cr2 C14 C15 -117.52(18) . . . . ?
C12 Cr2 C14 C15 -80.26(14) . . . . ?
P21 Cr2 C14 C15 -89.5(15) . . . . ?
P31 Cr2 C14 C15 -173.2(6) . . . . ?
P41 Cr2 C14 C15 138.4(5) . . . . ?
P51 Cr2 C14 C15 84.7(5) . . . . ?
P11 Cr2 C14 C15 35.4(7) . . . . ?
P22 Cr2 C14 C15 -142.5(5) . . . . ?
P1 Cr2 C14 C15 20.9(4) . . . . ?
C11 Cr2 C14 C19 -160.2(2) . . . . ?
C15 Cr2 C14 C19 -122.4(3) . . . . ?
C13 Cr2 C14 C19 120.1(3) . . . . ?
C12 Cr2 C14 C19 157.3(2) . . . . ?
P21 Cr2 C14 C19 148.1(15) . . . . ?
P31 Cr2 C14 C19 64.4(6) . . . . ?
P41 Cr2 C14 C19 15.9(5) . . . . ?
P51 Cr2 C14 C19 -37.8(5) . . . . ?
P11 Cr2 C14 C19 -87.0(7) . . . . ?
P22 Cr2 C14 C19 95.1(6) . . . . ?
P1 Cr2 C14 C19 -101.5(4) . . . . ?
C12 C11 C15 C14 0.1(2) . . . . ?
C16 C11 C15 C14 177.2(2) . . . . ?
Cr2 C11 C15 C14 -62.22(14) . . . . ?
C12 C11 C15 C20 -177.0(2) . . . . ?
C16 C11 C15 C20 0.0(3) . . . . ?
Cr2 C11 C15 C20 120.6(2) . . . . ?
C12 C11 C15 Cr2 62.35(15) . . . . ?
C16 C11 C15 Cr2 -120.6(2) . . . . ?
C13 C14 C15 C11 0.0(2) . . . . ?
C19 C14 C15 C11 -176.7(2) . . . . ?
Cr2 C14 C15 C11 62.01(14) . . . . ?
C13 C14 C15 C20 177.1(2) . . . . ?
C19 C14 C15 C20 0.5(4) . . . . ?
Cr2 C14 C15 C20 -120.9(2) . . . . ?
C13 C14 C15 Cr2 -62.01(14) . . . . ?
C19 C14 C15 Cr2 121.3(2) . . . . ?
C14 Cr2 C15 C11 -116.99(18) . . . . ?
C13 Cr2 C15 C11 -79.56(14) . . . . ?
C12 Cr2 C15 C11 -37.21(13) . . . . ?
P21 Cr2 C15 C11 35.1(6) . . . . ?
P31 Cr2 C15 C11 -97.6(18) . . . . ?
P41 Cr2 C15 C11 -170.5(5) . . . . ?
P51 Cr2 C15 C11 139.1(6) . . . . ?
P11 Cr2 C15 C11 86.3(5) . . . . ?
P22 Cr2 C15 C11 -5.5(9) . . . . ?
P1 Cr2 C15 C11 75.2(3) . . . . ?
C11 Cr2 C15 C14 116.99(18) . . . . ?
C13 Cr2 C15 C14 37.43(13) . . . . ?
C12 Cr2 C15 C14 79.79(14) . . . . ?
P21 Cr2 C15 C14 152.1(6) . . . . ?
P31 Cr2 C15 C14 19.4(18) . . . . ?
P41 Cr2 C15 C14 -53.5(6) . . . . ?
P51 Cr2 C15 C14 -103.9(6) . . . . ?
P11 Cr2 C15 C14 -156.7(5) . . . . ?
P22 Cr2 C15 C14 111.5(9) . . . . ?
P1 Cr2 C15 C14 -167.8(3) . . . . ?
C11 Cr2 C15 C20 -121.3(3) . . . . ?
C14 Cr2 C15 C20 121.7(3) . . . . ?
C13 Cr2 C15 C20 159.2(2) . . . . ?
C12 Cr2 C15 C20 -158.5(2) . . . . ?
P21 Cr2 C15 C20 -86.2(6) . . . . ?
P31 Cr2 C15 C20 141.1(18) . . . . ?
P41 Cr2 C15 C20 68.2(6) . . . . ?
P51 Cr2 C15 C20 17.8(6) . . . . ?
P11 Cr2 C15 C20 -35.0(5) . . . . ?
P22 Cr2 C15 C20 -126.8(9) . . . . ?
P1 Cr2 C15 C20 -46.1(3) . . . . ?
